data_7228570
loop_
_publ_author_name
'Carreras, Lucas'
'Rovira, Laura'
'Vaquero, M\'onica'
'Mon, Ignasi'
'Martin, Eddy'
'Benet-Buchholz, Jordi'
'Vidal-Ferran, Anton'

_publ_section_title
;
 Syntheses, characterisation and solid-state study of alkali and ammonium
 BArF salts
;
_journal_issue 52
_journal_name_full 'RSC Adv.'
_journal_page_first 32833
_journal_paper_doi 10.1039/C7RA05928K
_journal_volume 7
_journal_year 2017
_chemical_formula_sum 'C32 H29.33 B0.67 F16 Li0.67 O2.67'
_chemical_formula_weight 772.39
_space_group_IT_number 2
_space_group_name_Hall '-P 1'
_symmetry_cell_setting triclinic
_symmetry_space_group_name_Hall '-P 1'
_symmetry_space_group_name_H-M 'P -1'
_atom_sites_solution_hydrogens geom
_audit_creation_method SHELXL-2014/7
_audit_update_record
;
2017-04-25 deposited with the CCDC.
2017-06-21 downloaded from the CCDC.
;
_cell_angle_alpha 77.610(3)
_cell_angle_beta 69.759(2)
_cell_angle_gamma 77.079(2)
_cell_formula_units_Z 6
_cell_length_a 16.4686(13)
_cell_length_b 17.9533(15)
_cell_length_c 19.0631(13)
_cell_measurement_reflns_used 3192
_cell_measurement_temperature 100(2)
_cell_measurement_theta_max 20.33
_cell_measurement_theta_min 2.55
_cell_volume 5096.0(7)
_computing_cell_refinement 'Bruker APEX2 v2011.4-0'
_computing_data_collection 'Bruker APEX2 v2011.4-0'
_computing_data_reduction 'Bruker SAINT V7.60A'
_computing_molecular_graphics 'Bruker SHELXTL'
_computing_publication_material 'Bruker SHELXTL'
_computing_structure_refinement 'SHELXL-2014 (Sheldrick, 2014)'
_computing_structure_solution 'SHELXS-2014 (Sheldrick, 2014)'
_diffrn_ambient_temperature 100(2)
_diffrn_detector_area_resol_mean 512
_diffrn_detector_type '4K CCD area detector APEX II'
_diffrn_measured_fraction_theta_full 0.876
_diffrn_measured_fraction_theta_max 0.876
_diffrn_measurement_device_type 'APEX DUO Kappa 4-axis goniometer'
_diffrn_measurement_method
;
 Fullsphere data collection, phi and omega scans
;
_diffrn_measurement_specimen_support 'magnetic support with MicroMount'
_diffrn_radiation_monochromator 'Quazar MX Multilayer Optics'
_diffrn_radiation_type MoK\a
_diffrn_radiation_wavelength 0.71073
_diffrn_reflns_av_unetI/netI 0.1186
_diffrn_reflns_Laue_measured_fraction_full 0.876
_diffrn_reflns_Laue_measured_fraction_max 0.876
_diffrn_reflns_limit_h_max 19
_diffrn_reflns_limit_h_min -17
_diffrn_reflns_limit_k_max 20
_diffrn_reflns_limit_k_min -19
_diffrn_reflns_limit_l_max 22
_diffrn_reflns_limit_l_min 0
_diffrn_reflns_number 29063
_diffrn_reflns_point_group_measured_fraction_full 0.876
_diffrn_reflns_point_group_measured_fraction_max 0.876
_diffrn_reflns_theta_full 24.959
_diffrn_reflns_theta_max 24.959
_diffrn_reflns_theta_min 1.336
_diffrn_source 'Microfocus source E025 IuS'
_diffrn_source_current 0.6
_diffrn_source_power 50
_diffrn_source_size '0.2 mm x 0.2 mm fine focus'
_diffrn_source_type 'Bruker APEX DUO'
_exptl_absorpt_coefficient_mu 0.153
_exptl_absorpt_correction_T_max 0.991
_exptl_absorpt_correction_T_min 0.762
_exptl_absorpt_correction_type multi-scan
_exptl_absorpt_process_details
; 
 TWINABS Version 2008/0 Bruker-Nonius
 Blessing, Acta Cryst. (1995) A51 33-38
;
_exptl_crystal_colour colourless
_exptl_crystal_density_diffrn 1.510
_exptl_crystal_description block
_exptl_crystal_F_000 2352
_exptl_crystal_size_max 0.15
_exptl_crystal_size_mid 0.10
_exptl_crystal_size_min 0.06
_refine_diff_density_max 0.584
_refine_diff_density_min -0.429
_refine_diff_density_rms 0.078
_refine_ls_extinction_method none
_refine_ls_goodness_of_fit_ref 1.031
_refine_ls_hydrogen_treatment constr
_refine_ls_matrix_type full
_refine_ls_number_parameters 1741
_refine_ls_number_reflns 29060
_refine_ls_number_restraints 1068
_refine_ls_restrained_S_all 1.065
_refine_ls_R_factor_all 0.1418
_refine_ls_R_factor_gt 0.0705
_refine_ls_shift/su_max 0.013
_refine_ls_shift/su_mean 0.000
_refine_ls_structure_factor_coef Fsqd
_refine_ls_weighting_details 'w=1/[\s^2^(Fo^2^)+(0.0891P)^2^+0.9754P] where P=(Fo^2^+2Fc^2^)/3'
_refine_ls_weighting_scheme calc
_refine_ls_wR_factor_gt 0.1673
_refine_ls_wR_factor_ref 0.2094
_reflns_Friedel_coverage 0.000
_reflns_number_gt 16077
_reflns_number_total 29060
_reflns_threshold_expression 'I > 2\s(I)'
_cod_data_source_file c7ra05928k2.cif
_cod_data_source_block mo_MV199_05
_cod_depositor_comments
;
The following automatic conversions were performed:

'_symmetry_cell_setting' value 'Triclinic' changed to 'triclinic'
according to
/home/data/users/saulius/crontab/automatic-downloads/rss-feeds/RSC/lib/dictionaries/cif_core.dic
dictionary named 'cif_core.dic' version 2.4.2 from 2011-04-26.

'_exptl_absorpt_correction_type' value 'Multi-scan' changed to
'multi-scan' according to
/home/data/users/saulius/crontab/automatic-downloads/rss-feeds/RSC/lib/dictionaries/cif_core.dic
dictionary named 'cif_core.dic' version 2.4.2 from 2011-04-26.

Automatic conversion script
Id: cif_fix_values 4973 2017-02-22 13:04:09Z antanas 
;
_cod_original_sg_symbol_H-M P-1
_cod_database_code 7228570
_shelx_shelxl_version_number 2014/7
_shelx_space_group_comment
;
The symmetry employed for this shelxl refinement is uniquely defined
by the following loop, which should always be used as a source of
symmetry information in preference to the above space-group names.
They are only intended as comments.
;
_shelx_estimated_absorpt_t_min 0.977
_shelx_estimated_absorpt_t_max 0.991

loop_
_space_group_symop_operation_xyz
'x, y, z'
'-x, -y, -z'

loop_
_atom_site_label
_atom_site_type_symbol
_atom_site_fract_x
_atom_site_fract_y
_atom_site_fract_z
_atom_site_U_iso_or_equiv
_atom_site_adp_type
_atom_site_occupancy
_atom_site_site_symmetry_order
_atom_site_calc_flag
_atom_site_refinement_flags_posn
_atom_site_refinement_flags_adp
_atom_site_refinement_flags_occupancy
_atom_site_disorder_assembly
_atom_site_disorder_group
B1A B 0.7201(4) 0.2762(3) 0.6797(3) 0.0186(13) Uani 1 1 d . . . . .
C1A C 0.8084(3) 0.2823(3) 0.6983(2) 0.0162(11) Uani 1 1 d . . . . .
C2A C 0.8802(3) 0.2220(3) 0.6920(2) 0.0196(12) Uani 1 1 d . . . . .
H2A H 0.8760 0.1740 0.6811 0.023 Uiso 1 1 calc R U . . .
C3A C 0.9577(3) 0.2310(3) 0.7015(3) 0.0249(13) Uani 1 1 d . . . . .
C4A C 0.9673(3) 0.3003(3) 0.7163(3) 0.0266(13) Uani 1 1 d . . . . .
H4A H 1.0202 0.3060 0.7226 0.032 Uiso 1 1 calc R U . . .
C5A C 0.8976(3) 0.3610(3) 0.7217(3) 0.0209(12) Uani 1 1 d . . . . .
C6A C 0.8201(3) 0.3517(3) 0.7129(2) 0.0194(12) Uani 1 1 d . . . . .
H6A H 0.7733 0.3941 0.7171 0.023 Uiso 1 1 calc R U . . .
C7A C 1.0322(4) 0.1656(4) 0.6948(4) 0.0419(16) Uani 1 1 d . . . . .
C8A C 0.9069(4) 0.4361(4) 0.7365(3) 0.0371(15) Uani 1 1 d . . . . .
C9A C 0.6331(3) 0.3300(3) 0.7278(2) 0.0188(11) Uani 1 1 d . . . . .
C10A C 0.6213(3) 0.3392(3) 0.8019(3) 0.0213(12) Uani 1 1 d . . . . .
H10A H 0.6662 0.3150 0.8238 0.026 Uiso 1 1 calc R U . . .
C11A C 0.5464(3) 0.3824(3) 0.8448(3) 0.0230(12) Uani 1 1 d . . . . .
C12A C 0.4791(3) 0.4176(3) 0.8153(3) 0.0262(13) Uani 1 1 d . . . . .
H12A H 0.4282 0.4478 0.8440 0.031 Uiso 1 1 calc R U . . .
C13A C 0.4877(3) 0.4077(3) 0.7421(3) 0.0223(12) Uani 1 1 d . . . . .
C14A C 0.5633(3) 0.3650(3) 0.7001(3) 0.0197(12) Uani 1 1 d . . . . .
H14A H 0.5679 0.3595 0.6504 0.024 Uiso 1 1 calc R U . . .
C15A C 0.5376(4) 0.3897(4) 0.9242(3) 0.0330(14) Uani 1 1 d . . . . .
C16A C 0.4151(4) 0.4425(4) 0.7099(3) 0.0338(15) Uani 1 1 d . . . . .
C17A C 0.7464(3) 0.3057(3) 0.5882(3) 0.0173(11) Uani 1 1 d . . . . .
C18A C 0.7377(3) 0.3850(3) 0.5585(3) 0.0203(12) Uani 1 1 d . . . . .
H18A H 0.7105 0.4219 0.5922 0.024 Uiso 1 1 calc R U . . .
C19A C 0.7680(3) 0.4106(3) 0.4813(3) 0.0234(12) Uani 1 1 d . . . . .
C20A C 0.8078(3) 0.3590(3) 0.4299(3) 0.0226(12) Uani 1 1 d . . . . .
H20A H 0.8277 0.3768 0.3771 0.027 Uiso 1 1 calc R U . . .
C21A C 0.8176(3) 0.2808(3) 0.4575(3) 0.0202(12) Uani 1 1 d . . . . .
C22A C 0.7874(3) 0.2554(3) 0.5352(3) 0.0207(12) Uani 1 1 d . . . . .
H22A H 0.7952 0.2014 0.5527 0.025 Uiso 1 1 calc R U . . .
C23A C 0.7584(4) 0.4954(3) 0.4519(3) 0.0334(15) Uani 1 1 d . . . . .
C24A C 0.8576(3) 0.2222(3) 0.4056(3) 0.0282(13) Uani 1 1 d . . . . .
C25A C 0.6946(3) 0.1895(3) 0.7008(2) 0.0181(11) Uani 1 1 d . . . . .
C26A C 0.6443(3) 0.1678(3) 0.6649(3) 0.0190(12) Uani 1 1 d . . . . .
H26A H 0.6297 0.2032 0.6245 0.023 Uiso 1 1 calc R U . . .
C27A C 0.6146(3) 0.0973(3) 0.6853(3) 0.0214(12) Uani 1 1 d . . . . .
C28A C 0.6335(3) 0.0444(3) 0.7448(3) 0.0219(12) Uani 1 1 d . . . . .
H28A H 0.6133 -0.0039 0.7592 0.026 Uiso 1 1 calc R U . . .
C29A C 0.6825(3) 0.0636(3) 0.7825(2) 0.0188(12) Uani 1 1 d . . . . .
C30A C 0.7123(3) 0.1348(3) 0.7608(2) 0.0170(11) Uani 1 1 d . . . . .
H30A H 0.7456 0.1466 0.7877 0.020 Uiso 1 1 calc R U . . .
C31A C 0.5650(3) 0.0741(3) 0.6428(3) 0.0312(14) Uani 1 1 d . . . . .
C32A C 0.7038(3) 0.0079(3) 0.8471(3) 0.0231(12) Uani 1 1 d . . . . .
F1A F 1.0204(8) 0.1041(7) 0.6745(8) 0.053(3) Uani 0.68(2) 1 d D U P A 1
F2A F 1.0568(8) 0.1427(7) 0.7546(6) 0.066(3) Uani 0.68(2) 1 d D U P A 1
F3A F 1.1082(4) 0.1883(4) 0.6387(7) 0.054(3) Uani 0.68(2) 1 d D U P A 1
F1A' F 1.0197(15) 0.1174(12) 0.7690(9) 0.062(5) Uani 0.32(2) 1 d D U P A 2
F2A' F 1.1069(11) 0.1801(11) 0.6784(16) 0.061(5) Uani 0.32(2) 1 d D U P A 2
F3A' F 1.0336(15) 0.1152(13) 0.6507(10) 0.026(4) Uani 0.32(2) 1 d D U P A 2
F4A F 0.9701(6) 0.4345(4) 0.7611(6) 0.075(3) Uani 0.626(8) 1 d D U P B 1
F5A F 0.8345(5) 0.4722(5) 0.7800(5) 0.075(3) Uani 0.626(8) 1 d D U P B 1
F6A F 0.9215(6) 0.4884(4) 0.6711(3) 0.072(2) Uani 0.626(8) 1 d D U P B 1
F4A' F 0.9850(7) 0.4555(8) 0.7038(8) 0.071(4) Uani 0.374(8) 1 d D U P B 2
F5A' F 0.8989(10) 0.4315(7) 0.8123(6) 0.073(4) Uani 0.374(8) 1 d D U P B 2
F6A' F 0.8477(9) 0.4935(7) 0.7283(9) 0.064(4) Uani 0.374(8) 1 d D U P B 2
F7A F 0.4984(2) 0.3334(2) 0.97476(17) 0.0595(11) Uani 1 1 d . . . . .
F8A F 0.6139(2) 0.3853(2) 0.93502(17) 0.0649(12) Uani 1 1 d . . . . .
F9A F 0.4882(2) 0.4554(2) 0.94554(18) 0.0589(11) Uani 1 1 d . . . . .
F10A F 0.3619(4) 0.3949(3) 0.7195(4) 0.065(2) Uani 0.829(7) 1 d D U P C 1
F11A F 0.3670(3) 0.5066(3) 0.7379(3) 0.0462(14) Uani 0.829(7) 1 d D U P C 1
F12A F 0.4448(3) 0.4671(3) 0.6348(2) 0.0529(17) Uani 0.829(7) 1 d D U P C 1
F10X F 0.3314(13) 0.4196(15) 0.7678(11) 0.052(6) Uani 0.171(7) 1 d D U P C 2
F11X F 0.3966(19) 0.5081(14) 0.6950(17) 0.063(7) Uani 0.171(7) 1 d D U P C 2
F12X F 0.4125(14) 0.4017(14) 0.6590(12) 0.049(6) Uani 0.171(7) 1 d D U P C 2
F13A F 0.7073(4) 0.5168(3) 0.4112(4) 0.059(2) Uani 0.769(6) 1 d D U P D 1
F14A F 0.7358(4) 0.5406(3) 0.5055(2) 0.0426(15) Uani 0.769(6) 1 d D U P D 1
F15A F 0.8384(3) 0.5163(2) 0.4047(2) 0.0428(14) Uani 0.769(6) 1 d D U P D 1
F13X F 0.6589(8) 0.5268(7) 0.4784(8) 0.041(4) Uani 0.231(6) 1 d D U P D 2
F14X F 0.7866(13) 0.5339(12) 0.4748(12) 0.066(6) Uani 0.231(6) 1 d D U P D 2
F15X F 0.7632(13) 0.5123(11) 0.3794(8) 0.055(5) Uani 0.231(6) 1 d D U P D 2
F16A F 0.8920(3) 0.25245(19) 0.33377(17) 0.0630(12) Uani 1 1 d . . . . .
F17A F 0.8011(2) 0.1787(2) 0.4067(2) 0.0617(11) Uani 1 1 d . . . . .
F18A F 0.9235(2) 0.17107(18) 0.42321(17) 0.0444(9) Uani 1 1 d . . . . .
F19A F 0.5352(2) 0.13290(19) 0.59800(18) 0.0517(10) Uani 1 1 d . . . . .
F20A F 0.6145(2) 0.02110(19) 0.59900(17) 0.0468(9) Uani 1 1 d . . . . .
F21A F 0.4954(2) 0.0419(2) 0.68921(17) 0.0459(9) Uani 1 1 d . . . . .
F22A F 0.6833(2) -0.06118(18) 0.85405(16) 0.0483(9) Uani 1 1 d . . . . .
F23A F 0.7879(2) -0.0029(2) 0.84095(18) 0.0563(11) Uani 1 1 d . . . . .
F24A F 0.6602(2) 0.03278(18) 0.91358(15) 0.0435(9) Uani 1 1 d . . . . .
B1B B 0.3036(4) 0.7211(3) 0.8096(3) 0.0184(13) Uani 1 1 d . . . . .
C1B C 0.3214(3) 0.7556(3) 0.8744(3) 0.0198(12) Uani 1 1 d . . . . .
C2B C 0.3947(3) 0.7902(3) 0.8626(3) 0.0200(12) Uani 1 1 d . . . . .
H2B H 0.4410 0.7885 0.8160 0.024 Uiso 1 1 calc R U . . .
C3B C 0.4013(3) 0.8272(3) 0.9175(3) 0.0225(12) Uani 1 1 d . . . . .
C4B C 0.3362(3) 0.8313(3) 0.9860(3) 0.0244(12) Uani 1 1 d . . . . .
H4B H 0.3416 0.8560 1.0233 0.029 Uiso 1 1 calc R U . . .
C5B C 0.2627(3) 0.7984(3) 0.9991(2) 0.0199(12) Uani 1 1 d . . . . .
C6B C 0.2561(3) 0.7618(3) 0.9447(3) 0.0210(12) Uani 1 1 d . . . . .
H6B H 0.2049 0.7399 0.9555 0.025 Uiso 1 1 calc R U . . .
C7B C 0.4817(4) 0.8626(4) 0.9007(3) 0.0341(14) Uani 1 1 d . . . . .
C8B C 0.1891(3) 0.8020(4) 1.0712(3) 0.0320(14) Uani 1 1 d . . . . .
C9B C 0.2528(3) 0.6464(3) 0.8468(3) 0.0200(12) Uani 1 1 d . . . . .
C10B C 0.2687(3) 0.5953(3) 0.9089(3) 0.0225(12) Uani 1 1 d . . . . .
H10B H 0.3068 0.6061 0.9318 0.027 Uiso 1 1 calc R U . . .
C11B C 0.2300(3) 0.5286(3) 0.9384(3) 0.0243(12) Uani 1 1 d . . . . .
C12B C 0.1754(3) 0.5099(3) 0.9053(3) 0.0245(12) Uani 1 1 d . . . . .
H12B H 0.1495 0.4644 0.9249 0.029 Uiso 1 1 calc R U . . .
C13B C 0.1600(3) 0.5594(3) 0.8429(3) 0.0222(12) Uani 1 1 d . . . . .
C14B C 0.1978(3) 0.6261(3) 0.8144(3) 0.0200(12) Uani 1 1 d . . . . .
H14B H 0.1860 0.6590 0.7717 0.024 Uiso 1 1 calc R U . . .
C15B C 0.2452(4) 0.4757(3) 1.0065(3) 0.0321(14) Uani 1 1 d . . . . .
C16B C 0.1016(3) 0.5388(3) 0.8070(3) 0.0304(13) Uani 1 1 d . . . . .
C17B C 0.2448(3) 0.7958(3) 0.7739(2) 0.0197(12) Uani 1 1 d . . . . .
C18B C 0.1525(3) 0.8121(3) 0.8021(3) 0.0214(12) Uani 1 1 d . . . . .
H18B H 0.1218 0.7754 0.8400 0.026 Uiso 1 1 calc R U . . .
C19B C 0.1051(3) 0.8804(3) 0.7761(3) 0.0242(13) Uani 1 1 d . . . . .
C20B C 0.1464(3) 0.9358(3) 0.7209(3) 0.0250(13) Uani 1 1 d . . . . .
H20B H 0.1137 0.9823 0.7034 0.030 Uiso 1 1 calc R U . . .
C21B C 0.2376(3) 0.9209(3) 0.6918(3) 0.0206(12) Uani 1 1 d . . . . .
C22B C 0.2846(3) 0.8526(3) 0.7188(3) 0.0202(12) Uani 1 1 d . . . . .
H22B H 0.3468 0.8445 0.6987 0.024 Uiso 1 1 calc R U . . .
C23B C 0.0077(3) 0.8960(3) 0.8088(3) 0.0320(14) Uani 1 1 d . . . . .
C24B C 0.2863(3) 0.9782(3) 0.6328(3) 0.0271(13) Uani 1 1 d . . . . .
C25B C 0.3929(3) 0.6888(3) 0.7450(3) 0.0198(11) Uani 1 1 d . . . . .
C26B C 0.3945(3) 0.6912(3) 0.6704(3) 0.0203(12) Uani 1 1 d . . . . .
H26B H 0.3436 0.7155 0.6566 0.024 Uiso 1 1 calc R U . . .
C27B C 0.4670(3) 0.6597(3) 0.6165(3) 0.0221(12) Uani 1 1 d . . . . .
C28B C 0.5430(3) 0.6236(3) 0.6344(3) 0.0256(12) Uani 1 1 d . . . . .
H28B H 0.5933 0.6023 0.5972 0.031 Uiso 1 1 calc R U . . .
C29B C 0.5434(3) 0.6194(3) 0.7076(3) 0.0237(12) Uani 1 1 d . . . . .
C30B C 0.4696(3) 0.6513(3) 0.7617(3) 0.0215(12) Uani 1 1 d . . . . .
H30B H 0.4714 0.6474 0.8116 0.026 Uiso 1 1 calc R U . . .
C31B C 0.4646(4) 0.6644(4) 0.5380(3) 0.0338(15) Uani 1 1 d . . . . .
C32B C 0.6251(3) 0.5829(3) 0.7277(3) 0.0281(13) Uani 1 1 d . . . . .
F1B F 0.5139(5) 0.8928(5) 0.8293(2) 0.055(2) Uani 0.848(18) 1 d D . P E 1
F2B F 0.5493(4) 0.8106(3) 0.9160(6) 0.061(2) Uani 0.848(18) 1 d D U P E 1
F3B F 0.4697(5) 0.9186(5) 0.9416(5) 0.058(2) Uani 0.848(18) 1 d D U P E 1
F1Y F 0.474(3) 0.928(2) 0.849(2) 0.063(9) Uani 0.152(18) 1 d D U P E 2
F2Y F 0.5512(19) 0.8210(18) 0.875(2) 0.041(8) Uani 0.152(18) 1 d D U P E 2
F3Y F 0.480(3) 0.889(3) 0.9612(15) 0.043(7) Uani 0.152(18) 1 d D U P E 2
F4B F 0.1899(3) 0.8558(5) 1.1110(3) 0.0553(19) Uani 0.873(13) 1 d D U P F 1
F5B F 0.1890(4) 0.7349(3) 1.1176(3) 0.064(2) Uani 0.873(13) 1 d D U P F 1
F6B F 0.1100(3) 0.8181(4) 1.0618(3) 0.0396(14) Uani 0.873(13) 1 d D U P F 1
F4Y F 0.2082(17) 0.806(2) 1.1261(13) 0.025(7) Uani 0.127(13) 1 d D U P F 2
F5Y F 0.156(3) 0.7257(18) 1.096(2) 0.073(9) Uani 0.127(13) 1 d D U P F 2
F6Y F 0.117(3) 0.844(2) 1.063(3) 0.042(9) Uani 0.127(13) 1 d D U P F 2
F7B F 0.2867(3) 0.40554(19) 0.99126(19) 0.0592(11) Uani 1 1 d . . . . .
F8B F 0.2916(2) 0.5013(2) 1.03794(18) 0.0565(11) Uani 1 1 d . . . . .
F9B F 0.1695(2) 0.4642(2) 1.06015(18) 0.0671(13) Uani 1 1 d . . . . .
F10B F 0.0296(2) 0.5148(2) 0.85849(17) 0.0496(10) Uani 1 1 d . . . . .
F11B F 0.1405(2) 0.4818(2) 0.7667(2) 0.0648(11) Uani 1 1 d . . . . .
F12B F 0.0726(2) 0.59721(19) 0.76121(17) 0.0428(9) Uani 1 1 d . . . . .
F13B F -0.0197(7) 0.9097(12) 0.8752(6) 0.069(4) Uani 0.455(14) 1 d D U P G 1
F14B F -0.0279(6) 0.8353(6) 0.8091(10) 0.062(4) Uani 0.455(14) 1 d D U P G 1
F15B F -0.0312(8) 0.9529(8) 0.7668(8) 0.068(5) Uani 0.455(14) 1 d D U P G 1
F13" F -0.0202(5) 0.9581(7) 0.8472(7) 0.064(3) Uani 0.545(14) 1 d D U P G 2
F14" F -0.0273(5) 0.8406(6) 0.8623(8) 0.077(4) Uani 0.545(14) 1 d D U P G 2
F15" F -0.0323(7) 0.9114(10) 0.7598(6) 0.071(4) Uani 0.545(14) 1 d D U P G 2
F16B F 0.2355(2) 1.04113(19) 0.61131(19) 0.0541(10) Uani 1 1 d . . . . .
F17B F 0.3367(2) 0.9485(2) 0.57066(17) 0.0611(11) Uani 1 1 d . . . . .
F18B F 0.3419(2) 1.0045(2) 0.65538(18) 0.0493(9) Uani 1 1 d . . . . .
F19B F 0.3986(6) 0.7206(6) 0.5194(4) 0.066(3) Uani 0.552(9) 1 d D U P H 1
F20B F 0.5351(4) 0.6841(7) 0.4836(3) 0.056(3) Uani 0.552(9) 1 d D U P H 1
F21B F 0.4493(9) 0.6017(5) 0.5224(5) 0.076(3) Uani 0.552(9) 1 d D U P H 1
F19" F 0.4698(11) 0.7322(6) 0.5033(5) 0.076(4) Uani 0.448(9) 1 d D U P H 2
F20" F 0.5347(6) 0.6169(8) 0.4986(5) 0.065(4) Uani 0.448(9) 1 d D U P H 2
F21" F 0.3976(5) 0.6417(8) 0.5377(5) 0.051(3) Uani 0.448(9) 1 d D U P H 2
F22B F 0.6710(2) 0.52487(19) 0.6892(2) 0.0540(10) Uani 1 1 d . . . . .
F23B F 0.6798(2) 0.63322(19) 0.7127(2) 0.0506(10) Uani 1 1 d . . . . .
F24B F 0.6101(2) 0.5543(2) 0.80077(18) 0.0523(10) Uani 1 1 d . . . . .
Li1C Li 0.8024(6) 0.7814(6) 0.6208(5) 0.036(2) Uani 1 1 d . . . . .
O1C O 0.8490(3) 0.8757(2) 0.5994(2) 0.0513(12) Uani 1 1 d . . . . .
O2C O 0.8016(2) 0.7410(2) 0.72248(19) 0.0384(10) Uani 1 1 d . . . . .
O3C O 0.6889(2) 0.8027(2) 0.60621(18) 0.0339(10) Uani 1 1 d . . . . .
O4C O 0.8773(2) 0.7139(2) 0.55158(19) 0.0341(9) Uani 1 1 d . . . . .
C1C C 0.8872(11) 0.9146(7) 0.5170(7) 0.052(3) Uani 0.528(15) 1 d D U P I 1
H1CA H 0.9518 0.9003 0.4982 0.063 Uiso 0.528(15) 1 calc R U P I 1
H1CB H 0.8613 0.9008 0.4827 0.063 Uiso 0.528(15) 1 calc R U P I 1
C2C C 0.8613(11) 0.9960(7) 0.5244(9) 0.061(3) Uani 0.528(15) 1 d D U P I 1
H2CA H 0.8005 1.0147 0.5231 0.073 Uiso 0.528(15) 1 calc R U P I 1
H2CB H 0.9011 1.0274 0.4834 0.073 Uiso 0.528(15) 1 calc R U P I 1
C3C C 0.8684(11) 0.9993(8) 0.6003(8) 0.052(3) Uani 0.528(15) 1 d D U P I 1
H3CA H 0.9283 1.0059 0.5956 0.063 Uiso 0.528(15) 1 calc R U P I 1
H3CB H 0.8257 1.0423 0.6238 0.063 Uiso 0.528(15) 1 calc R U P I 1
C4C C 0.8479(11) 0.9224(8) 0.6457(8) 0.045(3) Uani 0.528(15) 1 d D U P I 1
H4CA H 0.8918 0.8992 0.6721 0.054 Uiso 0.528(15) 1 calc R U P I 1
H4CB H 0.7893 0.9295 0.6842 0.054 Uiso 0.528(15) 1 calc R U P I 1
C1C' C 0.8428(12) 0.9364(9) 0.5388(9) 0.057(3) Uani 0.472(15) 1 d D U P I 2
H1CX H 0.7848 0.9435 0.5313 0.069 Uiso 0.472(15) 1 calc R U P I 2
H1CY H 0.8889 0.9240 0.4913 0.069 Uiso 0.472(15) 1 calc R U P I 2
C2C' C 0.8543(12) 1.0076(8) 0.5587(11) 0.057(3) Uani 0.472(15) 1 d D U P I 2
H2CX H 0.7968 1.0404 0.5774 0.068 Uiso 0.472(15) 1 calc R U P I 2
H2CY H 0.8915 1.0374 0.5139 0.068 Uiso 0.472(15) 1 calc R U P I 2
C3C' C 0.8974(11) 0.9830(9) 0.6193(8) 0.052(3) Uani 0.472(15) 1 d D U P I 2
H3CX H 0.9621 0.9759 0.5972 0.063 Uiso 0.472(15) 1 calc R U P I 2
H3CY H 0.8783 1.0213 0.6545 0.063 Uiso 0.472(15) 1 calc R U P I 2
C4C' C 0.8672(12) 0.9077(9) 0.6586(8) 0.042(3) Uani 0.472(15) 1 d D U P I 2
H4CX H 0.8133 0.9159 0.7021 0.050 Uiso 0.472(15) 1 calc R U P I 2
H4CY H 0.9132 0.8720 0.6770 0.050 Uiso 0.472(15) 1 calc R U P I 2
C5C C 0.8850(12) 0.7053(13) 0.7310(8) 0.041(4) Uani 0.387(19) 1 d D U P J 1
H5CA H 0.9260 0.7429 0.7162 0.049 Uiso 0.387(19) 1 calc R U P J 1
H5CB H 0.9120 0.6618 0.7017 0.049 Uiso 0.387(19) 1 calc R U P J 1
C6C C 0.8575(14) 0.6770(11) 0.8166(9) 0.049(4) Uani 0.387(19) 1 d D U P J 1
H6CA H 0.9084 0.6617 0.8360 0.058 Uiso 0.387(19) 1 calc R U P J 1
H6CB H 0.8238 0.6339 0.8309 0.058 Uiso 0.387(19) 1 calc R U P J 1
C7C C 0.7981(15) 0.7544(13) 0.8433(12) 0.041(3) Uani 0.387(19) 1 d D U P J 1
H7CA H 0.7626 0.7468 0.8973 0.049 Uiso 0.387(19) 1 calc R U P J 1
H7CB H 0.8325 0.7964 0.8333 0.049 Uiso 0.387(19) 1 calc R U P J 1
C8C C 0.7421(13) 0.7681(17) 0.7904(16) 0.038(4) Uani 0.387(19) 1 d D U P J 1
H8CA H 0.6927 0.7385 0.8126 0.045 Uiso 0.387(19) 1 calc R U P J 1
H8CB H 0.7184 0.8236 0.7804 0.045 Uiso 0.387(19) 1 calc R U P J 1
C5C' C 0.8632(8) 0.6758(9) 0.7467(7) 0.042(3) Uani 0.613(19) 1 d D U P J 2
H5CX H 0.9189 0.6672 0.7051 0.050 Uiso 0.613(19) 1 calc R U P J 2
H5CY H 0.8374 0.6277 0.7636 0.050 Uiso 0.613(19) 1 calc R U P J 2
C6C' C 0.8783(7) 0.7012(8) 0.8129(6) 0.037(3) Uani 0.613(19) 1 d D U P J 2
H6CX H 0.9207 0.7378 0.7950 0.044 Uiso 0.613(19) 1 calc R U P J 2
H6CY H 0.8981 0.6565 0.8470 0.044 Uiso 0.613(19) 1 calc R U P J 2
C7C' C 0.7828(9) 0.7414(10) 0.8513(8) 0.046(3) Uani 0.613(19) 1 d D U P J 2
H7CX H 0.7539 0.7084 0.8982 0.056 Uiso 0.613(19) 1 calc R U P J 2
H7CY H 0.7837 0.7917 0.8644 0.056 Uiso 0.613(19) 1 calc R U P J 2
C8C' C 0.7346(8) 0.7532(11) 0.7940(10) 0.039(3) Uani 0.613(19) 1 d D U P J 2
H8CX H 0.6935 0.7158 0.8086 0.047 Uiso 0.613(19) 1 calc R U P J 2
H8CY H 0.7009 0.8062 0.7903 0.047 Uiso 0.613(19) 1 calc R U P J 2
C9C C 0.6118(3) 0.8304(3) 0.6644(3) 0.0344(14) Uani 1 1 d . . . . .
H9C1 H 0.6203 0.8764 0.6801 0.041 Uiso 1 1 calc R U . . .
H9C2 H 0.5990 0.7898 0.7092 0.041 Uiso 1 1 calc R U . . .
C10C C 0.5370(3) 0.8510(3) 0.6308(3) 0.0322(14) Uani 1 1 d . . . . .
H10C H 0.4969 0.8981 0.6480 0.039 Uiso 1 1 calc R U . . .
H10D H 0.5032 0.8080 0.6442 0.039 Uiso 1 1 calc R U . . .
C11C C 0.5846(4) 0.8647(3) 0.5462(3) 0.0368(15) Uani 1 1 d . . . . .
H11A H 0.5496 0.8554 0.5168 0.044 Uiso 1 1 calc R U . . .
H11B H 0.5982 0.9179 0.5294 0.044 Uiso 1 1 calc R U . . .
C12C C 0.6672(3) 0.8055(3) 0.5387(3) 0.0330(14) Uani 1 1 d . . . . .
H12C H 0.6567 0.7543 0.5354 0.040 Uiso 1 1 calc R U . . .
H12D H 0.7151 0.8215 0.4931 0.040 Uiso 1 1 calc R U . . .
C13C C 0.8541(4) 0.6436(3) 0.5445(3) 0.0401(15) Uani 1 1 d . . . . .
H13A H 0.8027 0.6553 0.5261 0.048 Uiso 1 1 calc R U . . .
H13B H 0.8399 0.6095 0.5939 0.048 Uiso 1 1 calc R U . . .
C14C C 0.9320(4) 0.6062(4) 0.4893(4) 0.0503(17) Uani 1 1 d . . . . .
H14C H 0.9308 0.6252 0.4369 0.060 Uiso 1 1 calc R U . . .
H14D H 0.9357 0.5493 0.4993 0.060 Uiso 1 1 calc R U . . .
C15C C 1.0074(4) 0.6298(4) 0.5024(3) 0.0470(17) Uani 1 1 d . . . . .
H15A H 1.0228 0.5961 0.5459 0.056 Uiso 1 1 calc R U . . .
H15B H 1.0599 0.6282 0.4569 0.056 Uiso 1 1 calc R U . . .
C16C C 0.9715(3) 0.7107(3) 0.5184(3) 0.0384(15) Uani 1 1 d . . . . .
H16A H 0.9966 0.7230 0.5541 0.046 Uiso 1 1 calc R U . . .
H16B H 0.9856 0.7480 0.4712 0.046 Uiso 1 1 calc R U . . .
Li1D Li 0.2239(6) 0.2132(6) 0.8700(5) 0.035(2) Uani 1 1 d . . . . .
O1D O 0.2710(2) 0.2498(2) 0.76477(18) 0.0354(10) Uani 1 1 d . . . . .
O2D O 0.1248(2) 0.2819(2) 0.92103(18) 0.0300(9) Uani 1 1 d . . . . .
O3D O 0.1854(2) 0.1155(2) 0.8830(2) 0.0403(10) Uani 1 1 d . . . . .
O4D O 0.3156(2) 0.1971(2) 0.91437(19) 0.0356(10) Uani 1 1 d . . . . .
C1D C 0.3499(4) 0.2127(3) 0.7134(3) 0.0388(15) Uani 1 1 d . . . . .
H1D1 H 0.3682 0.1595 0.7365 0.047 Uiso 1 1 calc R U . . .
H1D2 H 0.3985 0.2424 0.7001 0.047 Uiso 1 1 calc R U . . .
C2D C 0.3252(4) 0.2118(4) 0.6446(3) 0.0436(16) Uani 1 1 d . . . . .
H2D1 H 0.2938 0.1684 0.6519 0.052 Uiso 1 1 calc R U . . .
H2D2 H 0.3774 0.2088 0.5990 0.052 Uiso 1 1 calc R U . . .
C3D C 0.2659(4) 0.2888(3) 0.6400(3) 0.0403(16) Uani 1 1 d . . . . .
H3D1 H 0.2248 0.2887 0.6125 0.048 Uiso 1 1 calc R U . . .
H3D2 H 0.3004 0.3312 0.6144 0.048 Uiso 1 1 calc R U . . .
C4D C 0.2173(4) 0.2971(3) 0.7220(3) 0.0387(15) Uani 1 1 d . . . . .
H4D1 H 0.2075 0.3517 0.7294 0.046 Uiso 1 1 calc R U . . .
H4D2 H 0.1597 0.2798 0.7380 0.046 Uiso 1 1 calc R U . . .
C5D C 0.0419(3) 0.3043(3) 0.9058(3) 0.0387(15) Uani 1 1 d . . . . .
H5D1 H 0.0311 0.2642 0.8831 0.046 Uiso 1 1 calc R U . . .
H5D2 H 0.0402 0.3540 0.8713 0.046 Uiso 1 1 calc R U . . .
C6D C -0.0250(4) 0.3119(4) 0.9834(4) 0.0555(19) Uani 1 1 d . . . . .
H6D1 H -0.0771 0.3506 0.9795 0.067 Uiso 1 1 calc R U . . .
H6D2 H -0.0439 0.2618 1.0092 0.067 Uiso 1 1 calc R U . . .
C7D C 0.0237(4) 0.3381(4) 1.0244(4) 0.0529(18) Uani 1 1 d . . . . .
H7D1 H -0.0020 0.3252 1.0799 0.063 Uiso 1 1 calc R U . . .
H7D2 H 0.0243 0.3944 1.0110 0.063 Uiso 1 1 calc R U . . .
C8D C 0.1140(4) 0.2929(3) 0.9965(3) 0.0371(15) Uani 1 1 d . . . . .
H8D1 H 0.1588 0.3217 0.9961 0.045 Uiso 1 1 calc R U . . .
H8D2 H 0.1196 0.2424 1.0293 0.045 Uiso 1 1 calc R U . . .
C9D C 0.1098(12) 0.0922(7) 0.9414(9) 0.046(4) Uani 0.468(11) 1 d D U P K 1
H9DA H 0.0597 0.0987 0.9220 0.056 Uiso 0.468(11) 1 calc R U P K 1
H9DB H 0.0923 0.1217 0.9840 0.056 Uiso 0.468(11) 1 calc R U P K 1
C10D C 0.1442(9) 0.0015(7) 0.9663(7) 0.047(3) Uani 0.468(11) 1 d D U P K 1
H10U H 0.1926 -0.0066 0.9882 0.056 Uiso 0.468(11) 1 calc R U P K 1
H10V H 0.0965 -0.0266 1.0007 0.056 Uiso 0.468(11) 1 calc R U P K 1
C11D C 0.1754(11) -0.0166(9) 0.8853(8) 0.047(3) Uani 0.468(11) 1 d D U P K 1
H11U H 0.2113 -0.0686 0.8814 0.057 Uiso 0.468(11) 1 calc R U P K 1
H11V H 0.1255 -0.0126 0.8663 0.057 Uiso 0.468(11) 1 calc R U P K 1
C12D C 0.2302(15) 0.0471(11) 0.8439(11) 0.046(4) Uani 0.468(11) 1 d D U P K 1
H12U H 0.2907 0.0311 0.8466 0.055 Uiso 0.468(11) 1 calc R U P K 1
H12V H 0.2329 0.0592 0.7901 0.055 Uiso 0.468(11) 1 calc R U P K 1
C9D' C 0.1281(10) 0.0834(7) 0.9568(8) 0.046(4) Uani 0.532(11) 1 d D U P K 2
H9DM H 0.0726 0.1192 0.9747 0.055 Uiso 0.532(11) 1 calc R U P K 2
H9DN H 0.1579 0.0690 0.9959 0.055 Uiso 0.532(11) 1 calc R U P K 2
C10' C 0.1127(7) 0.0080(7) 0.9316(8) 0.051(3) Uani 0.532(11) 1 d D U P K 2
H10M H 0.0922 -0.0318 0.9755 0.062 Uiso 0.532(11) 1 calc R U P K 2
H10N H 0.0716 0.0217 0.9016 0.062 Uiso 0.532(11) 1 calc R U P K 2
C11' C 0.2077(8) -0.0168(7) 0.8832(7) 0.040(3) Uani 0.532(11) 1 d D U P K 2
H11M H 0.2481 -0.0341 0.9140 0.048 Uiso 0.532(11) 1 calc R U P K 2
H11N H 0.2125 -0.0576 0.8538 0.048 Uiso 0.532(11) 1 calc R U P K 2
C12' C 0.2229(13) 0.0601(9) 0.8333(8) 0.042(3) Uani 0.532(11) 1 d D U P K 2
H12M H 0.2864 0.0612 0.8085 0.051 Uiso 0.532(11) 1 calc R U P K 2
H12N H 0.1939 0.0698 0.7938 0.051 Uiso 0.532(11) 1 calc R U P K 2
C13D C 0.3519(4) 0.1264(3) 0.9508(3) 0.0401(16) Uani 1 1 d . . . . .
H13C H 0.3207 0.0841 0.9538 0.048 Uiso 1 1 calc R U . . .
H13D H 0.3483 0.1313 1.0026 0.048 Uiso 1 1 calc R U . . .
C14D C 0.4450(4) 0.1115(3) 0.9023(3) 0.0424(16) Uani 1 1 d . . . . .
H14E H 0.4505 0.0855 0.8597 0.051 Uiso 1 1 calc R U . . .
H14F H 0.4826 0.0791 0.9320 0.051 Uiso 1 1 calc R U . . .
C15D C 0.4695(4) 0.1916(3) 0.8741(3) 0.0408(15) Uani 1 1 d . . . . .
H15C H 0.5059 0.2017 0.9017 0.049 Uiso 1 1 calc R U . . .
H15D H 0.5023 0.1974 0.8194 0.049 Uiso 1 1 calc R U . . .
C16D C 0.3833(3) 0.2452(3) 0.8894(3) 0.0398(15) Uani 1 1 d . . . . .
H16C H 0.3765 0.2758 0.9291 0.048 Uiso 1 1 calc R U . . .
H16D H 0.3796 0.2812 0.8429 0.048 Uiso 1 1 calc R U . . .

loop_
_atom_site_aniso_label
_atom_site_aniso_U_11
_atom_site_aniso_U_22
_atom_site_aniso_U_33
_atom_site_aniso_U_23
_atom_site_aniso_U_13
_atom_site_aniso_U_12
B1A 0.021(3) 0.016(4) 0.019(3) -0.003(3) -0.007(3) -0.001(3)
C1A 0.014(3) 0.015(3) 0.014(2) 0.004(2) -0.001(2) -0.004(2)
C2A 0.022(3) 0.017(3) 0.017(3) 0.001(2) -0.005(2) -0.004(2)
C3A 0.020(3) 0.023(3) 0.030(3) -0.003(3) -0.008(2) 0.000(2)
C4A 0.019(3) 0.034(4) 0.027(3) 0.002(3) -0.009(2) -0.009(3)
C5A 0.024(3) 0.020(3) 0.020(3) -0.001(2) -0.008(2) -0.005(2)
C6A 0.021(3) 0.020(3) 0.014(2) 0.001(2) -0.004(2) -0.003(2)
C7A 0.023(3) 0.034(4) 0.073(5) -0.010(4) -0.021(4) -0.001(3)
C8A 0.026(3) 0.039(4) 0.051(4) -0.009(3) -0.017(3) -0.005(3)
C9A 0.021(3) 0.017(3) 0.018(3) 0.003(2) -0.007(2) -0.007(2)
C10A 0.022(3) 0.020(3) 0.020(3) -0.001(2) -0.006(2) -0.003(2)
C11A 0.023(3) 0.026(3) 0.020(3) -0.003(2) -0.002(2) -0.012(2)
C12A 0.018(3) 0.021(3) 0.034(3) -0.011(2) 0.002(2) -0.003(2)
C13A 0.019(3) 0.020(3) 0.029(3) -0.004(2) -0.008(2) -0.005(2)
C14A 0.018(3) 0.019(3) 0.020(3) -0.002(2) -0.002(2) -0.005(2)
C15A 0.025(3) 0.051(4) 0.024(3) -0.017(3) -0.001(3) -0.007(3)
C16A 0.028(3) 0.035(4) 0.040(4) -0.009(3) -0.014(3) 0.002(3)
C17A 0.015(3) 0.016(3) 0.024(3) -0.002(2) -0.008(2) -0.004(2)
C18A 0.017(3) 0.019(3) 0.025(3) -0.006(2) -0.006(2) -0.002(2)
C19A 0.026(3) 0.020(3) 0.023(3) 0.001(2) -0.009(2) -0.004(2)
C20A 0.024(3) 0.025(4) 0.016(3) -0.001(2) -0.004(2) -0.004(2)
C21A 0.019(3) 0.021(3) 0.023(3) -0.006(2) -0.009(2) 0.000(2)
C22A 0.017(3) 0.020(3) 0.025(3) -0.002(2) -0.007(2) -0.004(2)
C23A 0.048(4) 0.025(4) 0.025(3) -0.002(3) -0.014(3) 0.000(3)
C24A 0.033(3) 0.031(4) 0.019(3) -0.006(3) -0.006(3) -0.004(3)
C25A 0.015(3) 0.020(3) 0.017(3) -0.006(2) -0.002(2) -0.001(2)
C26A 0.018(3) 0.017(3) 0.019(3) -0.001(2) -0.006(2) 0.000(2)
C27A 0.018(3) 0.023(3) 0.024(3) -0.003(2) -0.006(2) -0.007(2)
C28A 0.023(3) 0.016(3) 0.027(3) -0.002(2) -0.006(2) -0.006(2)
C29A 0.019(3) 0.018(3) 0.016(3) -0.002(2) -0.002(2) -0.001(2)
C30A 0.016(3) 0.017(3) 0.017(3) -0.005(2) -0.002(2) -0.001(2)
C31A 0.029(3) 0.030(4) 0.039(3) -0.006(3) -0.015(3) -0.007(3)
C32A 0.027(3) 0.018(3) 0.023(3) -0.004(2) -0.005(2) -0.004(2)
F1A 0.037(4) 0.037(5) 0.080(7) -0.010(5) -0.019(5) 0.003(3)
F2A 0.060(5) 0.071(5) 0.068(4) -0.006(4) -0.047(4) 0.028(4)
F3A 0.024(3) 0.050(4) 0.067(5) -0.004(4) 0.003(3) 0.004(3)
F1A' 0.062(8) 0.052(7) 0.053(7) 0.009(5) -0.019(6) 0.014(6)
F2A' 0.040(6) 0.057(7) 0.081(8) -0.014(7) -0.012(6) -0.007(5)
F3A' 0.030(7) 0.017(7) 0.026(6) -0.007(5) -0.007(5) 0.007(5)
F4A 0.084(5) 0.056(4) 0.124(6) -0.012(4) -0.083(5) -0.010(4)
F5A 0.066(4) 0.062(5) 0.090(5) -0.053(4) 0.020(4) -0.032(4)
F6A 0.125(6) 0.038(4) 0.059(4) 0.004(3) -0.031(4) -0.033(4)
F4A' 0.060(6) 0.063(6) 0.092(7) -0.040(5) 0.013(5) -0.048(5)
F5A' 0.110(7) 0.063(6) 0.059(6) -0.026(5) -0.029(5) -0.023(6)
F6A' 0.067(6) 0.044(6) 0.102(7) -0.013(5) -0.054(6) -0.008(5)
F7A 0.083(3) 0.074(3) 0.0238(18) 0.0006(19) -0.0108(19) -0.035(2)
F8A 0.035(2) 0.128(4) 0.044(2) -0.044(2) -0.0112(17) -0.010(2)
F9A 0.072(3) 0.059(3) 0.045(2) -0.0346(19) -0.0121(19) 0.008(2)
F10A 0.054(4) 0.043(3) 0.119(6) 0.017(3) -0.060(4) -0.025(3)
F11A 0.035(3) 0.043(3) 0.055(3) -0.020(2) -0.017(3) 0.021(2)
F12A 0.037(3) 0.076(4) 0.039(3) -0.004(2) -0.020(2) 0.014(2)
F10X 0.031(9) 0.073(11) 0.055(10) -0.001(9) -0.025(8) -0.005(8)
F11X 0.056(11) 0.054(11) 0.075(12) 0.000(10) -0.020(9) -0.013(9)
F12X 0.044(10) 0.061(11) 0.048(9) -0.027(8) -0.024(8) 0.009(8)
F13A 0.065(4) 0.037(3) 0.091(5) 0.022(3) -0.059(4) -0.017(3)
F14A 0.064(4) 0.016(3) 0.032(3) -0.003(2) 0.002(3) -0.003(3)
F15A 0.041(3) 0.028(3) 0.044(3) 0.001(2) 0.004(2) -0.010(2)
F13X 0.037(7) 0.019(7) 0.037(7) 0.006(6) 0.012(6) 0.010(6)
F14X 0.077(10) 0.047(9) 0.077(11) -0.001(8) -0.035(9) -0.005(9)
F15X 0.071(10) 0.044(8) 0.025(7) 0.008(6) -0.004(7) 0.011(8)
F16A 0.108(3) 0.035(2) 0.0241(19) -0.0074(16) 0.000(2) 0.002(2)
F17A 0.048(2) 0.073(3) 0.080(3) -0.053(2) -0.011(2) -0.016(2)
F18A 0.051(2) 0.035(2) 0.0474(19) -0.0201(16) -0.0198(17) 0.0131(17)
F19A 0.071(3) 0.038(2) 0.068(2) 0.0099(18) -0.054(2) -0.0174(19)
F20A 0.050(2) 0.050(2) 0.050(2) -0.0258(18) -0.0184(18) -0.0069(18)
F21A 0.036(2) 0.059(3) 0.053(2) -0.0043(18) -0.0161(17) -0.0280(18)
F22A 0.093(3) 0.020(2) 0.043(2) 0.0097(15) -0.037(2) -0.0215(19)
F23A 0.0280(19) 0.066(3) 0.057(2) 0.0277(19) -0.0166(17) -0.0038(18)
F24A 0.065(2) 0.036(2) 0.0217(16) -0.0044(15) -0.0137(16) 0.0073(18)
B1B 0.019(3) 0.014(3) 0.021(3) -0.002(3) -0.005(3) -0.002(3)
C1B 0.021(3) 0.017(3) 0.019(3) 0.003(2) -0.006(2) -0.003(2)
C2B 0.025(3) 0.014(3) 0.016(3) -0.003(2) -0.001(2) -0.001(2)
C3B 0.021(3) 0.025(3) 0.022(3) -0.003(2) -0.005(2) -0.009(2)
C4B 0.024(3) 0.029(4) 0.022(3) -0.005(2) -0.007(2) -0.007(2)
C5B 0.020(3) 0.019(3) 0.016(3) 0.002(2) -0.004(2) -0.004(2)
C6B 0.018(3) 0.022(3) 0.024(3) 0.001(2) -0.009(2) -0.006(2)
C7B 0.039(4) 0.037(4) 0.031(4) -0.006(3) -0.009(3) -0.018(3)
C8B 0.027(3) 0.041(4) 0.025(3) -0.002(3) -0.005(3) -0.007(3)
C9B 0.014(3) 0.020(3) 0.022(3) -0.006(2) -0.001(2) -0.001(2)
C10B 0.016(3) 0.022(3) 0.026(3) -0.001(2) -0.004(2) -0.003(2)
C11B 0.021(3) 0.024(3) 0.022(3) -0.003(2) -0.001(2) 0.000(2)
C12B 0.023(3) 0.017(3) 0.026(3) 0.000(2) 0.000(2) -0.006(2)
C13B 0.017(3) 0.020(3) 0.026(3) -0.008(2) 0.002(2) -0.006(2)
C14B 0.020(3) 0.022(3) 0.016(3) -0.004(2) -0.002(2) -0.004(2)
C15B 0.033(3) 0.021(4) 0.042(4) 0.002(3) -0.014(3) -0.008(3)
C16B 0.022(3) 0.031(4) 0.036(3) -0.011(3) -0.002(3) -0.006(3)
C17B 0.021(3) 0.024(3) 0.014(3) -0.005(2) -0.002(2) -0.007(2)
C18B 0.023(3) 0.017(3) 0.023(3) -0.006(2) -0.003(2) -0.006(2)
C19B 0.019(3) 0.026(4) 0.026(3) -0.005(3) -0.005(2) -0.003(3)
C20B 0.025(3) 0.023(3) 0.024(3) -0.003(3) -0.007(3) 0.000(3)
C21B 0.023(3) 0.015(3) 0.023(3) -0.001(2) -0.007(2) -0.005(2)
C22B 0.018(3) 0.018(3) 0.024(3) -0.003(2) -0.006(2) -0.004(2)
C23B 0.025(3) 0.030(4) 0.034(4) 0.003(3) -0.004(3) -0.006(3)
C24B 0.023(3) 0.023(4) 0.032(3) 0.000(3) -0.008(3) -0.003(3)
C25B 0.020(3) 0.013(3) 0.025(3) 0.003(2) -0.007(2) -0.007(2)
C26B 0.020(3) 0.016(3) 0.025(3) 0.000(2) -0.005(2) -0.009(2)
C27B 0.018(3) 0.019(3) 0.025(3) -0.004(2) 0.001(2) -0.005(2)
C28B 0.020(3) 0.023(3) 0.028(3) -0.005(2) 0.004(2) -0.009(2)
C29B 0.022(3) 0.015(3) 0.032(3) -0.002(2) -0.005(3) -0.006(2)
C30B 0.021(3) 0.020(3) 0.022(3) 0.001(2) -0.005(2) -0.008(2)
C31B 0.030(4) 0.041(5) 0.023(3) -0.008(3) 0.003(3) -0.007(3)
C32B 0.025(3) 0.018(3) 0.041(4) -0.007(3) -0.008(3) -0.002(3)
F1B 0.062(5) 0.087(6) 0.025(3) 0.005(3) -0.003(3) -0.060(4)
F2B 0.032(3) 0.065(4) 0.088(5) 0.008(3) -0.022(3) -0.021(2)
F3B 0.056(4) 0.061(5) 0.061(4) -0.034(4) 0.010(3) -0.035(3)
F1Y 0.051(13) 0.062(13) 0.077(13) -0.003(10) -0.013(10) -0.030(10)
F2Y 0.031(11) 0.041(12) 0.052(13) -0.019(10) -0.004(10) -0.011(9)
F3Y 0.043(11) 0.057(13) 0.048(11) -0.017(9) -0.015(9) -0.032(10)
F4B 0.042(3) 0.087(5) 0.045(3) -0.044(3) 0.004(2) -0.022(3)
F5B 0.057(3) 0.068(3) 0.031(3) 0.021(2) 0.007(2) 0.003(3)
F6B 0.022(2) 0.064(4) 0.036(2) -0.020(3) -0.0024(17) -0.012(2)
F4Y 0.028(9) 0.038(10) 0.017(8) -0.014(7) -0.004(6) -0.013(7)
F5Y 0.069(11) 0.074(11) 0.068(11) -0.009(7) -0.010(7) -0.019(7)
F6Y 0.041(11) 0.047(11) 0.038(10) -0.007(7) -0.013(7) -0.005(7)
F7B 0.089(3) 0.025(2) 0.059(2) 0.0032(18) -0.033(2) 0.008(2)
F8B 0.085(3) 0.047(3) 0.052(2) 0.0197(18) -0.042(2) -0.032(2)
F9B 0.042(2) 0.088(3) 0.042(2) 0.030(2) 0.0008(19) -0.013(2)
F10B 0.040(2) 0.068(3) 0.047(2) 0.0070(19) -0.0122(17) -0.0375(19)
F11B 0.055(2) 0.065(3) 0.094(3) -0.058(2) -0.034(2) 0.012(2)
F12B 0.045(2) 0.041(2) 0.052(2) 0.0058(17) -0.0279(18) -0.0197(17)
F13B 0.037(5) 0.107(10) 0.057(6) -0.042(7) 0.011(4) -0.010(7)
F14B 0.021(4) 0.054(6) 0.104(8) -0.012(6) -0.003(5) -0.020(4)
F15B 0.018(4) 0.050(7) 0.094(8) 0.035(6) 0.001(5) 0.004(5)
F13" 0.030(4) 0.046(6) 0.107(7) -0.048(5) 0.011(4) -0.001(4)
F14" 0.023(4) 0.053(6) 0.101(8) 0.037(6) 0.016(5) 0.000(4)
F15" 0.030(4) 0.130(10) 0.061(5) -0.026(6) -0.027(4) -0.001(6)
F16B 0.035(2) 0.039(2) 0.070(2) 0.0284(18) -0.0183(18) -0.0041(17)
F17B 0.085(3) 0.041(2) 0.0326(19) -0.0032(17) 0.0179(19) -0.022(2)
F18B 0.049(2) 0.047(2) 0.055(2) 0.0117(18) -0.0183(18) -0.0287(18)
F19B 0.061(5) 0.096(7) 0.028(4) -0.018(4) -0.022(4) 0.034(5)
F20B 0.027(4) 0.115(8) 0.022(3) 0.002(4) 0.003(3) -0.030(5)
F21B 0.130(9) 0.069(6) 0.047(5) -0.011(4) -0.034(6) -0.040(6)
F19" 0.134(10) 0.068(7) 0.030(5) 0.008(5) -0.032(6) -0.031(7)
F20" 0.053(6) 0.102(8) 0.035(5) -0.037(5) -0.017(4) 0.031(6)
F21" 0.026(5) 0.107(9) 0.031(4) -0.014(5) -0.012(4) -0.026(5)
F22B 0.043(2) 0.043(2) 0.083(3) -0.0367(19) -0.031(2) 0.0239(18)
F23B 0.0321(19) 0.030(2) 0.094(3) 0.0005(19) -0.0267(19) -0.0110(16)
F24B 0.035(2) 0.063(3) 0.049(2) 0.0108(19) -0.0185(17) 0.0025(18)
Li1C 0.026(5) 0.036(6) 0.048(6) -0.014(5) -0.013(5) 0.003(4)
O1C 0.084(3) 0.037(3) 0.046(3) 0.006(2) -0.036(2) -0.021(2)
O2C 0.036(2) 0.044(3) 0.032(2) -0.0102(19) -0.0087(19) 0.001(2)
O3C 0.020(2) 0.049(3) 0.030(2) -0.0093(18) -0.0047(17) -0.0009(18)
O4C 0.021(2) 0.035(3) 0.046(2) -0.0171(19) -0.0042(18) -0.0046(18)
C1C 0.058(5) 0.047(5) 0.045(5) -0.004(4) -0.014(4) -0.002(4)
C2C 0.069(5) 0.054(5) 0.054(5) -0.007(4) -0.011(4) -0.015(4)
C3C 0.054(5) 0.047(4) 0.055(5) -0.008(4) -0.013(4) -0.015(4)
C4C 0.050(5) 0.039(5) 0.047(5) -0.011(4) -0.012(4) -0.010(4)
C1C' 0.065(5) 0.049(5) 0.048(5) -0.002(4) -0.011(4) -0.006(4)
C2C' 0.060(5) 0.050(5) 0.054(5) -0.002(4) -0.013(4) -0.010(4)
C3C' 0.053(5) 0.046(5) 0.054(5) -0.003(4) -0.011(4) -0.012(4)
C4C' 0.045(5) 0.038(5) 0.048(5) -0.012(4) -0.015(4) -0.011(4)
C5C 0.045(6) 0.037(6) 0.038(5) 0.000(5) -0.014(4) -0.002(5)
C6C 0.050(5) 0.044(5) 0.042(5) 0.004(4) -0.012(4) -0.002(4)
C7C 0.044(5) 0.043(5) 0.032(5) -0.001(4) -0.009(4) -0.006(4)
C8C 0.040(6) 0.038(6) 0.036(5) -0.004(5) -0.009(4) -0.012(5)
C5C' 0.046(5) 0.035(5) 0.045(5) -0.006(4) -0.015(4) -0.005(4)
C6C' 0.042(4) 0.029(5) 0.038(4) 0.003(3) -0.012(3) -0.010(3)
C7C' 0.049(5) 0.046(5) 0.033(4) 0.004(4) -0.008(4) -0.002(4)
C8C' 0.040(5) 0.041(6) 0.035(4) -0.006(4) -0.004(4) -0.015(4)
C9C 0.031(3) 0.030(4) 0.034(3) -0.003(3) -0.003(3) -0.004(3)
C10C 0.021(3) 0.024(3) 0.050(4) -0.013(3) -0.005(3) -0.004(2)
C11C 0.035(3) 0.036(4) 0.047(4) -0.017(3) -0.021(3) 0.004(3)
C12C 0.033(3) 0.037(4) 0.030(3) -0.004(3) -0.011(3) -0.007(3)
C13C 0.030(3) 0.036(4) 0.059(4) -0.017(3) -0.012(3) -0.008(3)
C14C 0.031(4) 0.049(5) 0.072(4) -0.029(4) -0.011(3) 0.001(3)
C15C 0.028(3) 0.056(5) 0.057(4) -0.022(3) -0.006(3) -0.004(3)
C16C 0.022(3) 0.049(4) 0.040(3) -0.010(3) -0.001(3) -0.009(3)
Li1D 0.020(5) 0.040(6) 0.044(5) -0.012(5) -0.010(4) 0.001(4)
O1D 0.032(2) 0.042(3) 0.027(2) -0.0063(18) -0.0074(18) 0.0017(19)
O2D 0.022(2) 0.038(2) 0.028(2) -0.0093(17) -0.0030(17) -0.0029(17)
O3D 0.036(2) 0.029(3) 0.050(2) -0.011(2) -0.002(2) -0.0088(19)
O4D 0.025(2) 0.030(3) 0.043(2) 0.0083(19) -0.0079(19) -0.0064(18)
C1D 0.036(3) 0.041(4) 0.028(3) -0.003(3) -0.002(3) 0.003(3)
C2D 0.050(4) 0.046(4) 0.033(3) -0.006(3) -0.013(3) -0.005(3)
C3D 0.048(4) 0.035(4) 0.033(3) 0.002(3) -0.015(3) -0.001(3)
C4D 0.033(3) 0.040(4) 0.042(4) -0.006(3) -0.015(3) 0.001(3)
C5D 0.021(3) 0.043(4) 0.048(4) -0.009(3) -0.007(3) -0.003(3)
C6D 0.024(3) 0.056(5) 0.085(5) -0.038(4) 0.002(4) -0.006(3)
C7D 0.036(4) 0.056(5) 0.055(4) -0.024(4) 0.006(3) -0.003(3)
C8D 0.037(4) 0.043(4) 0.030(3) -0.007(3) -0.005(3) -0.010(3)
C9D 0.040(6) 0.038(5) 0.052(6) -0.002(4) -0.005(4) -0.006(4)
C10D 0.047(5) 0.041(5) 0.050(4) -0.004(4) -0.011(4) -0.011(4)
C11D 0.053(5) 0.042(5) 0.050(4) -0.007(4) -0.017(4) -0.011(4)
C12D 0.053(6) 0.035(6) 0.046(6) -0.009(5) -0.011(4) -0.004(5)
C9D' 0.032(5) 0.036(5) 0.055(5) 0.002(4) -0.003(4) -0.001(4)
C10' 0.048(4) 0.045(4) 0.056(5) -0.003(4) -0.011(4) -0.010(4)
C11' 0.045(5) 0.036(4) 0.045(4) -0.007(3) -0.019(4) -0.009(4)
C12' 0.050(5) 0.032(5) 0.045(5) -0.005(4) -0.017(4) -0.004(4)
C13D 0.041(4) 0.040(4) 0.035(3) 0.016(3) -0.015(3) -0.013(3)
C14D 0.032(4) 0.042(4) 0.052(4) -0.010(3) -0.012(3) -0.004(3)
C15D 0.032(3) 0.041(4) 0.047(4) -0.009(3) -0.004(3) -0.012(3)
C16D 0.035(4) 0.034(4) 0.051(4) -0.003(3) -0.012(3) -0.013(3)

loop_
_atom_type_symbol
_atom_type_description
_atom_type_scat_dispersion_real
_atom_type_scat_dispersion_imag
_atom_type_scat_source
C C 0.0033 0.0016 'International Tables Vol C Tables 4.2.6.8 and 6.1.1.4'
H H 0.0000 0.0000 'International Tables Vol C Tables 4.2.6.8 and 6.1.1.4'
Li Li -0.0003 0.0001 'International Tables Vol C Tables 4.2.6.8 and 6.1.1.4'
B B 0.0013 0.0007 'International Tables Vol C Tables 4.2.6.8 and 6.1.1.4'
F F 0.0171 0.0103 'International Tables Vol C Tables 4.2.6.8 and 6.1.1.4'
O O 0.0106 0.0060 'International Tables Vol C Tables 4.2.6.8 and 6.1.1.4'

loop_
_geom_angle_atom_site_label_1
_geom_angle_atom_site_label_2
_geom_angle_atom_site_label_3
_geom_angle
C25A B1A C9A 104.7(4)
C25A B1A C17A 111.1(4)
C9A B1A C17A 112.8(4)
C25A B1A C1A 114.5(4)
C9A B1A C1A 111.7(4)
C17A B1A C1A 102.3(4)
C6A C1A C2A 116.1(4)
C6A C1A B1A 121.2(4)
C2A C1A B1A 122.4(5)
C3A C2A C1A 121.3(5)
C3A C2A H2A 119.3
C1A C2A H2A 119.3
C4A C3A C2A 121.3(5)
C4A C3A C7A 118.9(5)
C2A C3A C7A 119.8(5)
C3A C4A C5A 118.3(5)
C3A C4A H4A 120.8
C5A C4A H4A 120.8
C4A C5A C6A 120.3(5)
C4A C5A C8A 119.2(5)
C6A C5A C8A 120.5(5)
C5A C6A C1A 122.7(5)
C5A C6A H6A 118.7
C1A C6A H6A 118.7
F2A C7A F1A 107.5(7)
F2A' C7A F3A' 108.8(12)
F2A C7A F3A 103.3(6)
F1A C7A F3A 105.0(7)
F2A' C7A F1A' 103.0(10)
F3A' C7A F1A' 102.3(12)
F2A' C7A C3A 118.6(10)
F2A C7A C3A 114.8(6)
F1A C7A C3A 115.0(7)
F3A' C7A C3A 114.2(10)
F3A C7A C3A 110.2(6)
F1A' C7A C3A 108.1(8)
F6A' C8A F4A' 110.6(10)
F4A C8A F5A 109.1(7)
F4A C8A F6A 105.1(7)
F5A C8A F6A 101.2(6)
F6A' C8A F5A' 101.5(9)
F4A' C8A F5A' 100.9(9)
F4A C8A C5A 115.9(6)
F6A' C8A C5A 116.6(7)
F4A' C8A C5A 115.0(7)
F5A C8A C5A 114.0(5)
F6A C8A C5A 110.3(5)
F5A' C8A C5A 110.2(6)
C14A C9A C10A 115.6(4)
C14A C9A B1A 122.6(4)
C10A C9A B1A 121.7(4)
C11A C10A C9A 122.6(4)
C11A C10A H10A 118.7
C9A C10A H10A 118.7
C12A C11A C10A 120.4(4)
C12A C11A C15A 119.6(5)
C10A C11A C15A 120.0(4)
C11A C12A C13A 118.4(5)
C11A C12A H12A 120.8
C13A C12A H12A 120.8
C14A C13A C12A 120.1(4)
C14A C13A C16A 120.2(4)
C12A C13A C16A 119.6(5)
C13A C14A C9A 122.8(4)
C13A C14A H14A 118.6
C9A C14A H14A 118.6
F8A C15A F9A 107.3(5)
F8A C15A F7A 106.0(4)
F9A C15A F7A 105.2(4)
F8A C15A C11A 113.3(4)
F9A C15A C11A 112.8(4)
F7A C15A C11A 111.7(5)
F10A C16A F11A 107.7(5)
F10A C16A F12A 106.7(5)
F11A C16A F12A 103.2(5)
F11X C16A F12X 113.9(16)
F11X C16A C13A 122.1(15)
F10A C16A C13A 113.1(5)
F11A C16A C13A 113.3(5)
F12A C16A C13A 112.2(5)
F12X C16A C13A 112.2(9)
F11X C16A F10X 102.9(16)
F12X C16A F10X 93.4(13)
C13A C16A F10X 107.4(8)
C22A C17A C18A 115.6(4)
C22A C17A B1A 122.6(4)
C18A C17A B1A 121.4(4)
C19A C18A C17A 121.8(5)
C19A C18A H18A 119.1
C17A C18A H18A 119.1
C20A C19A C18A 121.2(5)
C20A C19A C23A 118.5(4)
C18A C19A C23A 120.3(5)
C21A C20A C19A 118.2(4)
C21A C20A H20A 120.9
C19A C20A H20A 120.9
C20A C21A C22A 120.3(5)
C20A C21A C24A 121.1(4)
C22A C21A C24A 118.6(5)
C17A C22A C21A 122.9(5)
C17A C22A H22A 118.5
C21A C22A H22A 118.5
F14X C23A F15X 117.6(14)
F13A C23A F14A 110.5(6)
F13A C23A F15A 104.7(5)
F14A C23A F15A 102.0(6)
F14X C23A C19A 118.4(11)
F13A C23A C19A 113.4(6)
F15X C23A C19A 114.2(9)
F14A C23A C19A 114.0(4)
F15A C23A C19A 111.2(5)
F14X C23A F13X 102.5(12)
F15X C23A F13X 92.7(10)
C19A C23A F13X 106.2(6)
F16A C24A F17A 106.9(4)
F16A C24A F18A 105.2(4)
F17A C24A F18A 104.4(4)
F16A C24A C21A 113.6(5)
F17A C24A C21A 113.1(4)
F18A C24A C21A 113.0(4)
C26A C25A C30A 115.1(4)
C26A C25A B1A 121.1(4)
C30A C25A B1A 123.4(4)
C27A C26A C25A 123.3(4)
C27A C26A H26A 118.4
C25A C26A H26A 118.4
C26A C27A C28A 120.2(4)
C26A C27A C31A 121.9(4)
C28A C27A C31A 117.8(5)
C29A C28A C27A 118.6(5)
C29A C28A H28A 120.7
C27A C28A H28A 120.7
C28A C29A C30A 120.4(4)
C28A C29A C32A 120.0(5)
C30A C29A C32A 119.6(4)
C29A C30A C25A 122.4(4)
C29A C30A H30A 118.8
C25A C30A H30A 118.8
F19A C31A F20A 106.6(4)
F19A C31A F21A 106.8(4)
F20A C31A F21A 105.6(5)
F19A C31A C27A 113.0(5)
F20A C31A C27A 112.1(4)
F21A C31A C27A 112.3(4)
F23A C32A F22A 106.9(4)
F23A C32A F24A 106.0(4)
F22A C32A F24A 105.9(4)
F23A C32A C29A 112.5(4)
F22A C32A C29A 113.0(4)
F24A C32A C29A 112.0(4)
C1B B1B C17B 102.0(4)
C1B B1B C9B 110.8(4)
C17B B1B C9B 113.5(4)
C1B B1B C25B 114.3(4)
C17B B1B C25B 111.9(4)
C9B B1B C25B 104.6(4)
C6B C1B C2B 114.8(4)
C6B C1B B1B 120.2(4)
C2B C1B B1B 124.4(4)
C3B C2B C1B 121.8(5)
C3B C2B H2B 119.1
C1B C2B H2B 119.1
C4B C3B C2B 121.5(5)
C4B C3B C7B 119.8(4)
C2B C3B C7B 118.6(5)
C3B C4B C5B 118.1(5)
C3B C4B H4B 121.0
C5B C4B H4B 121.0
C6B C5B C4B 120.5(5)
C6B C5B C8B 118.5(5)
C4B C5B C8B 121.0(5)
C5B C6B C1B 123.3(5)
C5B C6B H6B 118.4
C1B C6B H6B 118.4
F2Y C7B F3Y 112(2)
F1B C7B F3B 106.1(6)
F1B C7B F2B 104.6(6)
F3B C7B F2B 104.4(5)
F2Y C7B F1Y 109.5(17)
F3Y C7B F1Y 103.7(18)
F2Y C7B C3B 114.8(15)
F1B C7B C3B 114.3(5)
F3Y C7B C3B 110.4(19)
F3B C7B C3B 113.9(6)
F2B C7B C3B 112.6(5)
F1Y C7B C3B 106.1(14)
F4Y C8B F6Y 118(2)
F5B C8B F6B 104.6(5)
F5B C8B F4B 106.4(5)
F6B C8B F4B 105.6(5)
F4Y C8B C5B 116.1(13)
F6Y C8B C5B 113(2)
F5B C8B C5B 112.3(5)
F6B C8B C5B 113.5(5)
F4B C8B C5B 113.7(5)
F4Y C8B F5Y 100.2(17)
F6Y C8B F5Y 97.2(19)
C5B C8B F5Y 108.9(15)
C10B C9B C14B 116.3(5)
C10B C9B B1B 121.2(4)
C14B C9B B1B 122.2(4)
C9B C10B C11B 121.9(5)
C9B C10B H10B 119.0
C11B C10B H10B 119.0
C12B C11B C10B 120.6(4)
C12B C11B C15B 117.9(5)
C10B C11B C15B 121.4(5)
C13B C12B C11B 118.2(5)
C13B C12B H12B 120.9
C11B C12B H12B 120.9
C12B C13B C14B 120.9(5)
C12B C13B C16B 118.0(5)
C14B C13B C16B 121.1(4)
C13B C14B C9B 122.1(4)
C13B C14B H14B 119.0
C9B C14B H14B 119.0
F8B C15B F7B 106.5(4)
F8B C15B F9B 106.8(5)
F7B C15B F9B 105.2(5)
F8B C15B C11B 113.8(5)
F7B C15B C11B 112.6(5)
F9B C15B C11B 111.4(4)
F11B C16B F12B 106.4(4)
F11B C16B F10B 105.5(5)
F12B C16B F10B 105.5(4)
F11B C16B C13B 112.9(4)
F12B C16B C13B 113.7(5)
F10B C16B C13B 112.2(4)
C22B C17B C18B 115.4(4)
C22B C17B B1B 120.8(4)
C18B C17B B1B 123.4(4)
C19B C18B C17B 121.9(5)
C19B C18B H18B 119.0
C17B C18B H18B 119.0
C20B C19B C18B 121.5(5)
C20B C19B C23B 118.5(4)
C18B C19B C23B 120.0(5)
C19B C20B C21B 117.8(4)
C19B C20B H20B 121.1
C21B C20B H20B 121.1
C20B C21B C22B 120.3(5)
C20B C21B C24B 120.6(4)
C22B C21B C24B 119.1(4)
C17B C22B C21B 123.1(5)
C17B C22B H22B 118.4
C21B C22B H22B 118.4
F15" C23B F14" 108.0(8)
F13B C23B F15B 108.5(9)
F13B C23B F14B 106.3(8)
F15B C23B F14B 101.7(8)
F15" C23B F13" 105.3(7)
F14" C23B F13" 101.4(7)
F13B C23B C19B 114.7(7)
F15" C23B C19B 113.9(7)
F14" C23B C19B 115.1(5)
F15B C23B C19B 113.6(7)
F14B C23B C19B 111.0(6)
F13" C23B C19B 112.0(6)
F16B C24B F17B 107.0(4)
F16B C24B F18B 104.9(5)
F17B C24B F18B 104.4(4)
F16B C24B C21B 114.2(4)
F17B C24B C21B 112.6(4)
F18B C24B C21B 112.8(4)
C30B C25B C26B 115.7(4)
C30B C25B B1B 122.5(4)
C26B C25B B1B 121.6(4)
C27B C26B C25B 122.6(4)
C27B C26B H26B 118.7
C25B C26B H26B 118.7
C26B C27B C28B 120.6(4)
C26B C27B C31B 119.9(4)
C28B C27B C31B 119.5(5)
C29B C28B C27B 118.4(5)
C29B C28B H28B 120.8
C27B C28B H28B 120.8
C28B C29B C30B 120.5(5)
C28B C29B C32B 119.4(5)
C30B C29B C32B 120.1(4)
C29B C30B C25B 122.3(4)
C29B C30B H30B 118.9
C25B C30B H30B 118.9
F19" C31B F21" 111.6(9)
F21B C31B F20B 106.5(7)
F19" C31B F20" 107.1(9)
F21" C31B F20" 105.7(9)
F21B C31B F19B 101.8(7)
F20B C31B F19B 101.4(7)
F19" C31B C27B 110.0(6)
F21" C31B C27B 112.0(6)
F21B C31B C27B 115.7(6)
F20B C31B C27B 115.0(5)
F20" C31B C27B 110.4(6)
F19B C31B C27B 114.6(5)
F24B C32B F23B 105.5(4)
F24B C32B F22B 106.6(4)
F23B C32B F22B 105.9(4)
F24B C32B C29B 113.5(4)
F23B C32B C29B 112.1(4)
F22B C32B C29B 112.7(4)
O4C Li1C O2C 111.9(5)
O4C Li1C O1C 109.3(5)
O2C Li1C O1C 103.8(5)
O4C Li1C O3C 107.3(5)
O2C Li1C O3C 114.7(5)
O1C Li1C O3C 109.9(5)
C1C' O1C C4C' 108.6(8)
C4C O1C C1C 108.2(8)
C4C O1C Li1C 130.5(7)
C1C' O1C Li1C 125.3(7)
C4C' O1C Li1C 122.7(6)
C1C O1C Li1C 120.9(6)
C5C O2C C8C 111.7(11)
C8C' O2C C5C' 101.5(8)
C5C O2C Li1C 115.3(7)
C8C O2C Li1C 127.5(9)
C8C' O2C Li1C 130.7(6)
C5C' O2C Li1C 126.7(6)
C12C O3C C9C 109.8(4)
C12C O3C Li1C 129.2(4)
C9C O3C Li1C 120.5(4)
C13C O4C C16C 109.1(4)
C13C O4C Li1C 123.2(4)
C16C O4C Li1C 124.9(4)
C2C C1C O1C 101.9(9)
C2C C1C H1CA 111.4
O1C C1C H1CA 111.4
C2C C1C H1CB 111.4
O1C C1C H1CB 111.4
H1CA C1C H1CB 109.3
C1C C2C C3C 103.8(9)
C1C C2C H2CA 111.0
C3C C2C H2CA 111.0
C1C C2C H2CB 111.0
C3C C2C H2CB 111.0
H2CA C2C H2CB 109.0
C4C C3C C2C 103.7(10)
C4C C3C H3CA 111.0
C2C C3C H3CA 111.0
C4C C3C H3CB 111.0
C2C C3C H3CB 111.0
H3CA C3C H3CB 109.0
O1C C4C C3C 109.2(10)
O1C C4C H4CA 109.8
C3C C4C H4CA 109.8
O1C C4C H4CB 109.8
C3C C4C H4CB 109.8
H4CA C4C H4CB 108.3
O1C C1C' C2C' 107.6(10)
O1C C1C' H1CX 110.2
C2C' C1C' H1CX 110.2
O1C C1C' H1CY 110.2
C2C' C1C' H1CY 110.2
H1CX C1C' H1CY 108.5
C1C' C2C' C3C' 106.9(10)
C1C' C2C' H2CX 110.3
C3C' C2C' H2CX 110.3
C1C' C2C' H2CY 110.3
C3C' C2C' H2CY 110.3
H2CX C2C' H2CY 108.6
C4C' C3C' C2C' 103.5(10)
C4C' C3C' H3CX 111.1
C2C' C3C' H3CX 111.1
C4C' C3C' H3CY 111.1
C2C' C3C' H3CY 111.1
H3CX C3C' H3CY 109.0
C3C' C4C' O1C 105.0(9)
C3C' C4C' H4CX 110.7
O1C C4C' H4CX 110.7
C3C' C4C' H4CY 110.7
O1C C4C' H4CY 110.7
H4CX C4C' H4CY 108.8
O2C C5C C6C 100.1(14)
O2C C5C H5CA 111.7
C6C C5C H5CA 111.7
O2C C5C H5CB 111.7
C6C C5C H5CB 111.7
H5CA C5C H5CB 109.5
C5C C6C C7C 98.0(12)
C5C C6C H6CA 112.2
C7C C6C H6CA 112.2
C5C C6C H6CB 112.2
C7C C6C H6CB 112.2
H6CA C6C H6CB 109.8
C8C C7C C6C 96.9(12)
C8C C7C H7CA 112.4
C6C C7C H7CA 112.4
C8C C7C H7CB 112.4
C6C C7C H7CB 112.4
H7CA C7C H7CB 109.9
O2C C8C C7C 104.4(11)
O2C C8C H8CA 110.9
C7C C8C H8CA 110.9
O2C C8C H8CB 110.9
C7C C8C H8CB 110.9
H8CA C8C H8CB 108.9
O2C C5C' C6C' 104.0(9)
O2C C5C' H5CX 111.0
C6C' C5C' H5CX 111.0
O2C C5C' H5CY 111.0
C6C' C5C' H5CY 111.0
H5CX C5C' H5CY 109.0
C5C' C6C' C7C' 99.3(8)
C5C' C6C' H6CX 111.9
C7C' C6C' H6CX 111.9
C5C' C6C' H6CY 111.9
C7C' C6C' H6CY 111.9
H6CX C6C' H6CY 109.6
C8C' C7C' C6C' 106.0(7)
C8C' C7C' H7CX 110.5
C6C' C7C' H7CX 110.5
C8C' C7C' H7CY 110.5
C6C' C7C' H7CY 110.5
H7CX C7C' H7CY 108.7
O2C C8C' C7C' 106.0(8)
O2C C8C' H8CX 110.5
C7C' C8C' H8CX 110.5
O2C C8C' H8CY 110.5
C7C' C8C' H8CY 110.5
H8CX C8C' H8CY 108.7
O3C C9C C10C 106.6(4)
O3C C9C H9C1 110.4
C10C C9C H9C1 110.4
O3C C9C H9C2 110.4
C10C C9C H9C2 110.4
H9C1 C9C H9C2 108.6
C9C C10C C11C 102.7(4)
C9C C10C H10C 111.2
C11C C10C H10C 111.2
C9C C10C H10D 111.2
C11C C10C H10D 111.2
H10C C10C H10D 109.1
C12C C11C C10C 102.2(4)
C12C C11C H11A 111.3
C10C C11C H11A 111.3
C12C C11C H11B 111.3
C10C C11C H11B 111.3
H11A C11C H11B 109.2
O3C C12C C11C 104.7(4)
O3C C12C H12C 110.8
C11C C12C H12C 110.8
O3C C12C H12D 110.8
C11C C12C H12D 110.8
H12C C12C H12D 108.9
O4C C13C C14C 105.8(5)
O4C C13C H13A 110.6
C14C C13C H13A 110.6
O4C C13C H13B 110.6
C14C C13C H13B 110.6
H13A C13C H13B 108.7
C13C C14C C15C 103.2(5)
C13C C14C H14C 111.1
C15C C14C H14C 111.1
C13C C14C H14D 111.1
C15C C14C H14D 111.1
H14C C14C H14D 109.1
C16C C15C C14C 102.6(5)
C16C C15C H15A 111.2
C14C C15C H15A 111.2
C16C C15C H15B 111.2
C14C C15C H15B 111.2
H15A C15C H15B 109.2
O4C C16C C15C 105.7(5)
O4C C16C H16A 110.6
C15C C16C H16A 110.6
O4C C16C H16B 110.6
C15C C16C H16B 110.6
H16A C16C H16B 108.7
O2D Li1D O1D 113.2(5)
O2D Li1D O4D 110.5(5)
O1D Li1D O4D 107.9(5)
O2D Li1D O3D 106.9(5)
O1D Li1D O3D 109.7(5)
O4D Li1D O3D 108.6(5)
C4D O1D C1D 108.8(4)
C4D O1D Li1D 121.9(4)
C1D O1D Li1D 125.1(4)
C8D O2D C5D 110.3(4)
C8D O2D Li1D 119.8(4)
C5D O2D Li1D 126.2(4)
C12' O3D C9D' 112.2(8)
C9D O3D C12D 106.0(9)
C12' O3D Li1D 125.3(7)
C9D O3D Li1D 124.3(7)
C9D' O3D Li1D 120.8(6)
C12D O3D Li1D 129.4(8)
C13D O4D C16D 105.0(4)
C13D O4D Li1D 127.4(5)
C16D O4D Li1D 123.1(4)
O1D C1D C2D 104.9(4)
O1D C1D H1D1 110.8
C2D C1D H1D1 110.8
O1D C1D H1D2 110.8
C2D C1D H1D2 110.8
H1D1 C1D H1D2 108.8
C1D C2D C3D 101.0(5)
C1D C2D H2D1 111.6
C3D C2D H2D1 111.6
C1D C2D H2D2 111.6
C3D C2D H2D2 111.6
H2D1 C2D H2D2 109.4
C2D C3D C4D 103.3(4)
C2D C3D H3D1 111.1
C4D C3D H3D1 111.1
C2D C3D H3D2 111.1
C4D C3D H3D2 111.1
H3D1 C3D H3D2 109.1
O1D C4D C3D 106.6(4)
O1D C4D H4D1 110.4
C3D C4D H4D1 110.4
O1D C4D H4D2 110.4
C3D C4D H4D2 110.4
H4D1 C4D H4D2 108.6
O2D C5D C6D 103.7(4)
O2D C5D H5D1 111.0
C6D C5D H5D1 111.0
O2D C5D H5D2 111.0
C6D C5D H5D2 111.0
H5D1 C5D H5D2 109.0
C7D C6D C5D 103.5(5)
C7D C6D H6D1 111.1
C5D C6D H6D1 111.1
C7D C6D H6D2 111.1
C5D C6D H6D2 111.1
H6D1 C6D H6D2 109.0
C6D C7D C8D 102.1(5)
C6D C7D H7D1 111.4
C8D C7D H7D1 111.4
C6D C7D H7D2 111.4
C8D C7D H7D2 111.4
H7D1 C7D H7D2 109.2
O2D C8D C7D 106.0(4)
O2D C8D H8D1 110.5
C7D C8D H8D1 110.5
O2D C8D H8D2 110.5
C7D C8D H8D2 110.5
H8D1 C8D H8D2 108.7
O3D C9D C10D 102.1(10)
O3D C9D H9DA 111.3
C10D C9D H9DA 111.3
O3D C9D H9DB 111.3
C10D C9D H9DB 111.3
H9DA C9D H9DB 109.2
C11D C10D C9D 93.3(10)
C11D C10D H10U 113.0
C9D C10D H10U 113.0
C11D C10D H10V 113.0
C9D C10D H10V 113.0
H10U C10D H10V 110.4
C12D C11D C10D 100.6(11)
C12D C11D H11U 111.6
C10D C11D H11U 111.6
C12D C11D H11V 111.6
C10D C11D H11V 111.7
H11U C11D H11V 109.4
O3D C12D C11D 105.7(10)
O3D C12D H12U 110.6
C11D C12D H12U 110.6
O3D C12D H12V 110.6
C11D C12D H12V 110.6
H12U C12D H12V 108.7
O3D C9D' C10' 98.3(9)
O3D C9D' H9DM 112.1
C10' C9D' H9DM 112.1
O3D C9D' H9DN 112.1
C10' C9D' H9DN 112.1
H9DM C9D' H9DN 109.7
C11' C10' C9D' 97.7(9)
C11' C10' H10M 112.2
C9D' C10' H10M 112.2
C11' C10' H10N 112.2
C9D' C10' H10N 112.2
H10M C10' H10N 109.8
C12' C11' C10' 98.2(10)
C12' C11' H11M 112.1
C10' C11' H11M 112.1
C12' C11' H11N 112.1
C10' C11' H11N 112.1
H11M C11' H11N 109.8
O3D C12' C11' 104.7(9)
O3D C12' H12M 110.8
C11' C12' H12M 110.8
O3D C12' H12N 110.8
C11' C12' H12N 110.8
H12M C12' H12N 108.9
O4D C13D C14D 104.5(4)
O4D C13D H13C 110.9
C14D C13D H13C 110.9
O4D C13D H13D 110.9
C14D C13D H13D 110.9
H13C C13D H13D 108.9
C13D C14D C15D 103.6(5)
C13D C14D H14E 111.0
C15D C14D H14E 111.0
C13D C14D H14F 111.0
C15D C14D H14F 111.0
H14E C14D H14F 109.0
C16D C15D C14D 104.5(4)
C16D C15D H15C 110.9
C14D C15D H15C 110.9
C16D C15D H15D 110.9
C14D C15D H15D 110.9
H15C C15D H15D 108.9
O4D C16D C15D 106.6(4)
O4D C16D H16C 110.4
C15D C16D H16C 110.4
O4D C16D H16D 110.4
C15D C16D H16D 110.4
H16C C16D H16D 108.6

loop_
_geom_bond_atom_site_label_1
_geom_bond_atom_site_label_2
_geom_bond_distance
B1A C25A 1.633(8)
B1A C9A 1.637(7)
B1A C17A 1.642(7)
B1A C1A 1.642(7)
C1A C6A 1.401(7)
C1A C2A 1.404(6)
C2A C3A 1.398(7)
C2A H2A 0.9500
C3A C4A 1.385(7)
C3A C7A 1.487(7)
C4A C5A 1.387(7)
C4A H4A 0.9500
C5A C6A 1.393(6)
C5A C8A 1.486(8)
C6A H6A 0.9500
C7A F2A' 1.234(16)
C7A F2A 1.295(9)
C7A F1A 1.319(12)
C7A F3A' 1.35(2)
C7A F3A 1.411(10)
C7A F1A' 1.465(18)
C8A F4A 1.272(7)
C8A F6A' 1.274(12)
C8A F4A' 1.309(11)
C8A F5A 1.315(8)
C8A F6A 1.372(8)
C8A F5A' 1.389(11)
C9A C14A 1.396(6)
C9A C10A 1.397(6)
C10A C11A 1.393(7)
C10A H10A 0.9500
C11A C12A 1.381(6)
C11A C15A 1.501(7)
C12A C13A 1.399(7)
C12A H12A 0.9500
C13A C14A 1.388(6)
C13A C16A 1.484(7)
C14A H14A 0.9500
C15A F8A 1.324(6)
C15A F9A 1.329(6)
C15A F7A 1.346(6)
C16A F11X 1.15(2)
C16A F10A 1.299(7)
C16A F11A 1.342(7)
C16A F12A 1.351(7)
C16A F12X 1.353(19)
C16A F10X 1.51(2)
C17A C22A 1.392(6)
C17A C18A 1.410(6)
C18A C19A 1.390(6)
C18A H18A 0.9500
C19A C20A 1.387(7)
C19A C23A 1.497(8)
C20A C21A 1.383(7)
C20A H20A 0.9500
C21A C22A 1.397(6)
C21A C24A 1.485(7)
C22A H22A 0.9500
C23A F14X 1.140(19)
C23A F13A 1.278(7)
C23A F15X 1.327(15)
C23A F14A 1.343(7)
C23A F15A 1.393(7)
C23A F13X 1.548(13)
C24A F16A 1.331(6)
C24A F17A 1.333(6)
C24A F18A 1.345(6)
C25A C26A 1.399(6)
C25A C30A 1.407(6)
C26A C27A 1.388(7)
C26A H26A 0.9500
C27A C28A 1.391(6)
C27A C31A 1.500(7)
C28A C29A 1.384(6)
C28A H28A 0.9500
C29A C30A 1.400(7)
C29A C32A 1.502(6)
C30A H30A 0.9500
C31A F19A 1.326(6)
C31A F20A 1.338(6)
C31A F21A 1.343(6)
C32A F23A 1.322(5)
C32A F22A 1.325(6)
C32A F24A 1.338(5)
B1B C1B 1.629(7)
B1B C17B 1.638(7)
B1B C9B 1.639(7)
B1B C25B 1.639(7)
C1B C6B 1.407(6)
C1B C2B 1.409(7)
C2B C3B 1.398(7)
C2B H2B 0.9500
C3B C4B 1.378(6)
C3B C7B 1.502(7)
C4B C5B 1.388(7)
C4B H4B 0.9500
C5B C6B 1.386(7)
C5B C8B 1.488(7)
C6B H6B 0.9500
C7B F2Y 1.22(3)
C7B F1B 1.320(7)
C7B F3Y 1.33(3)
C7B F3B 1.341(8)
C7B F2B 1.356(8)
C7B F1Y 1.37(3)
C8B F4Y 1.21(2)
C8B F6Y 1.30(3)
C8B F5B 1.332(7)
C8B F6B 1.336(7)
C8B F4B 1.354(7)
C8B F5Y 1.51(3)
C9B C10B 1.397(6)
C9B C14B 1.402(6)
C10B C11B 1.399(7)
C10B H10B 0.9500
C11B C12B 1.393(7)
C11B C15B 1.495(7)
C12B C13B 1.387(7)
C12B H12B 0.9500
C13B C14B 1.392(7)
C13B C16B 1.501(7)
C14B H14B 0.9500
C15B F8B 1.322(6)
C15B F7B 1.332(6)
C15B F9B 1.336(6)
C16B F11B 1.324(6)
C16B F12B 1.328(6)
C16B F10B 1.340(6)
C17B C22B 1.391(7)
C17B C18B 1.409(6)
C18B C19B 1.393(6)
C18B H18B 0.9500
C19B C20B 1.384(7)
C19B C23B 1.490(7)
C20B C21B 1.394(6)
C20B H20B 0.9500
C21B C22B 1.397(6)
C21B C24B 1.488(7)
C22B H22B 0.9500
C23B F13B 1.247(10)
C23B F15" 1.272(10)
C23B F14" 1.332(9)
C23B F15B 1.345(11)
C23B F14B 1.346(11)
C23B F13" 1.369(9)
C24B F16B 1.327(5)
C24B F17B 1.329(6)
C24B F18B 1.341(6)
C25B C30B 1.398(6)
C25B C26B 1.404(6)
C26B C27B 1.379(6)
C26B H26B 0.9500
C27B C28B 1.392(6)
C27B C31B 1.494(7)
C28B C29B 1.385(7)
C28B H28B 0.9500
C29B C30B 1.395(7)
C29B C32B 1.497(7)
C30B H30B 0.9500
C31B F19" 1.261(10)
C31B F21" 1.261(10)
C31B F21B 1.319(10)
C31B F20B 1.321(8)
C31B F20" 1.364(10)
C31B F19B 1.395(9)
C32B F24B 1.334(6)
C32B F23B 1.337(6)
C32B F22B 1.336(6)
Li1C O4C 1.904(10)
Li1C O2C 1.914(9)
Li1C O1C 1.921(11)
Li1C O3C 1.927(9)
O1C C4C 1.334(15)
O1C C1C' 1.423(14)
O1C C4C' 1.510(16)
O1C C1C 1.546(13)
O2C C5C 1.429(17)
O2C C8C 1.43(2)
O2C C8C' 1.450(16)
O2C C5C' 1.476(12)
O3C C12C 1.438(6)
O3C C9C 1.439(6)
O4C C13C 1.441(6)
O4C C16C 1.453(6)
C1C C2C 1.450(14)
C1C H1CA 0.9900
C1C H1CB 0.9900
C2C C3C 1.507(13)
C2C H2CA 0.9900
C2C H2CB 0.9900
C3C C4C 1.504(12)
C3C H3CA 0.9900
C3C H3CB 0.9900
C4C H4CA 0.9900
C4C H4CB 0.9900
C1C' C2C' 1.476(14)
C1C' H1CX 0.9900
C1C' H1CY 0.9900
C2C' C3C' 1.497(14)
C2C' H2CX 0.9900
C2C' H2CY 0.9900
C3C' C4C' 1.498(12)
C3C' H3CX 0.9900
C3C' H3CY 0.9900
C4C' H4CX 0.9900
C4C' H4CY 0.9900
C5C C6C 1.536(13)
C5C H5CA 0.9900
C5C H5CB 0.9900
C6C C7C 1.581(14)
C6C H6CA 0.9900
C6C H6CB 0.9900
C7C C8C 1.537(12)
C7C H7CA 0.9900
C7C H7CB 0.9900
C8C H8CA 0.9900
C8C H8CB 0.9900
C5C' C6C' 1.541(11)
C5C' H5CX 0.9900
C5C' H5CY 0.9900
C6C' C7C' 1.566(11)
C6C' H6CX 0.9900
C6C' H6CY 0.9900
C7C' C8C' 1.515(10)
C7C' H7CX 0.9900
C7C' H7CY 0.9900
C8C' H8CX 0.9900
C8C' H8CY 0.9900
C9C C10C 1.518(7)
C9C H9C1 0.9900
C9C H9C2 0.9900
C10C C11C 1.522(7)
C10C H10C 0.9900
C10C H10D 0.9900
C11C C12C 1.512(7)
C11C H11A 0.9900
C11C H11B 0.9900
C12C H12C 0.9900
C12C H12D 0.9900
C13C C14C 1.479(8)
C13C H13A 0.9900
C13C H13B 0.9900
C14C C15C 1.509(8)
C14C H14C 0.9900
C14C H14D 0.9900
C15C C16C 1.495(8)
C15C H15A 0.9900
C15C H15B 0.9900
C16C H16A 0.9900
C16C H16B 0.9900
Li1D O2D 1.909(9)
Li1D O1D 1.908(10)
Li1D O4D 1.916(9)
Li1D O3D 1.935(11)
O1D C4D 1.425(6)
O1D C1D 1.450(6)
O2D C8D 1.438(6)
O2D C5D 1.445(6)
O3D C12' 1.412(17)
O3D C9D 1.426(17)
O3D C9D' 1.476(15)
O3D C12D 1.488(19)
O4D C13D 1.423(6)
O4D C16D 1.449(6)
C1D C2D 1.505(7)
C1D H1D1 0.9900
C1D H1D2 0.9900
C2D C3D 1.509(7)
C2D H2D1 0.9900
C2D H2D2 0.9900
C3D C4D 1.513(7)
C3D H3D1 0.9900
C3D H3D2 0.9900
C4D H4D1 0.9900
C4D H4D2 0.9900
C5D C6D 1.520(8)
C5D H5D1 0.9900
C5D H5D2 0.9900
C6D C7D 1.495(8)
C6D H6D1 0.9900
C6D H6D2 0.9900
C7D C8D 1.501(7)
C7D H7D1 0.9900
C7D H7D2 0.9900
C8D H8D1 0.9900
C8D H8D2 0.9900
C9D C10D 1.625(13)
C9D H9DA 0.9900
C9D H9DB 0.9900
C10D C11D 1.532(13)
C10D H10U 0.9900
C10D H10V 0.9900
C11D C12D 1.527(13)
C11D H11U 0.9900
C11D H11V 0.9900
C12D H12U 0.9900
C12D H12V 0.9900
C9D' C10' 1.625(13)
C9D' H9DM 0.9900
C9D' H9DN 0.9900
C10' C11' 1.538(12)
C10' H10M 0.9900
C10' H10N 0.9900
C11' C12' 1.517(12)
C11' H11M 0.9900
C11' H11N 0.9900
C12' H12M 0.9900
C12' H12N 0.9900
C13D C14D 1.490(7)
C13D H13C 0.9900
C13D H13D 0.9900
C14D C15D 1.515(8)
C14D H14E 0.9900
C14D H14F 0.9900
C15D C16D 1.501(7)
C15D H15C 0.9900
C15D H15D 0.9900
C16D H16C 0.9900
C16D H16D 0.9900

loop_
_geom_torsion_atom_site_label_1
_geom_torsion_atom_site_label_2
_geom_torsion_atom_site_label_3
_geom_torsion_atom_site_label_4
_geom_torsion
C25A B1A C1A C6A -154.0(4)
C9A B1A C1A C6A -35.2(6)
C17A B1A C1A C6A 85.7(5)
C25A B1A C1A C2A 33.4(6)
C9A B1A C1A C2A 152.3(4)
C17A B1A C1A C2A -86.8(5)
C6A C1A C2A C3A 1.2(6)
B1A C1A C2A C3A 174.1(4)
C1A C2A C3A C4A -1.0(7)
C1A C2A C3A C7A 179.7(5)
C2A C3A C4A C5A 0.1(7)
C7A C3A C4A C5A 179.4(5)
C3A C4A C5A C6A 0.5(7)
C3A C4A C5A C8A -179.2(5)
C4A C5A C6A C1A -0.2(7)
C8A C5A C6A C1A 179.5(4)
C2A C1A C6A C5A -0.6(6)
B1A C1A C6A C5A -173.6(4)
C4A C3A C7A F2A' -22.9(17)
C2A C3A C7A F2A' 156.4(16)
C4A C3A C7A F2A 59.9(11)
C2A C3A C7A F2A -120.7(10)
C4A C3A C7A F1A -174.6(8)
C2A C3A C7A F1A 4.7(10)
C4A C3A C7A F3A' -153.2(11)
C2A C3A C7A F3A' 26.1(13)
C4A C3A C7A F3A -56.2(9)
C2A C3A C7A F3A 123.2(7)
C4A C3A C7A F1A' 93.7(13)
C2A C3A C7A F1A' -86.9(13)
C4A C5A C8A F4A -16.2(9)
C6A C5A C8A F4A 164.0(7)
C4A C5A C8A F6A' 168.5(10)
C6A C5A C8A F6A' -11.3(12)
C4A C5A C8A F4A' 36.5(11)
C6A C5A C8A F4A' -143.2(10)
C4A C5A C8A F5A -144.1(7)
C6A C5A C8A F5A 36.2(9)
C4A C5A C8A F6A 102.9(6)
C6A C5A C8A F6A -76.8(7)
C4A C5A C8A F5A' -76.6(9)
C6A C5A C8A F5A' 103.7(9)
C25A B1A C9A C14A -87.2(5)
C17A B1A C9A C14A 33.7(7)
C1A B1A C9A C14A 148.3(4)
C25A B1A C9A C10A 88.2(5)
C17A B1A C9A C10A -150.8(4)
C1A B1A C9A C10A -36.3(6)
C14A C9A C10A C11A -1.9(7)
B1A C9A C10A C11A -177.7(5)
C9A C10A C11A C12A 0.9(8)
C9A C10A C11A C15A 179.7(5)
C10A C11A C12A C13A 1.0(7)
C15A C11A C12A C13A -177.8(5)
C11A C12A C13A C14A -1.7(7)
C11A C12A C13A C16A 177.8(5)
C12A C13A C14A C9A 0.6(8)
C16A C13A C14A C9A -178.9(5)
C10A C9A C14A C13A 1.2(7)
B1A C9A C14A C13A 176.9(5)
C12A C11A C15A F8A -151.9(5)
C10A C11A C15A F8A 29.3(8)
C12A C11A C15A F9A -29.8(7)
C10A C11A C15A F9A 151.5(5)
C12A C11A C15A F7A 88.4(6)
C10A C11A C15A F7A -90.4(6)
C14A C13A C16A F11X -112.3(19)
C12A C13A C16A F11X 68(2)
C14A C13A C16A F10A 85.1(7)
C12A C13A C16A F10A -94.4(7)
C14A C13A C16A F11A -152.0(5)
C12A C13A C16A F11A 28.5(8)
C14A C13A C16A F12A -35.6(8)
C12A C13A C16A F12A 144.9(5)
C14A C13A C16A F12X 28.3(15)
C12A C13A C16A F12X -151.2(14)
C14A C13A C16A F10X 129.5(12)
C12A C13A C16A F10X -50.0(13)
C25A B1A C17A C22A -32.5(6)
C9A B1A C17A C22A -149.7(4)
C1A B1A C17A C22A 90.2(5)
C25A B1A C17A C18A 155.0(4)
C9A B1A C17A C18A 37.8(6)
C1A B1A C17A C18A -82.3(5)
C22A C17A C18A C19A 0.3(6)
B1A C17A C18A C19A 173.3(4)
C17A C18A C19A C20A 0.4(7)
C17A C18A C19A C23A -179.5(5)
C18A C19A C20A C21A -0.8(7)
C23A C19A C20A C21A 179.1(5)
C19A C20A C21A C22A 0.5(7)
C19A C20A C21A C24A 178.5(5)
C18A C17A C22A C21A -0.6(7)
B1A C17A C22A C21A -173.5(4)
C20A C21A C22A C17A 0.2(7)
C24A C21A C22A C17A -177.8(4)
C20A C19A C23A F14X -124.6(14)
C18A C19A C23A F14X 55.3(16)
C20A C19A C23A F13A 65.1(7)
C18A C19A C23A F13A -115.0(6)
C20A C19A C23A F15X 20.4(12)
C18A C19A C23A F15X -159.7(11)
C20A C19A C23A F14A -167.3(5)
C18A C19A C23A F14A 12.6(8)
C20A C19A C23A F15A -52.6(7)
C18A C19A C23A F15A 127.3(5)
C20A C19A C23A F13X 121.0(8)
C18A C19A C23A F13X -59.1(8)
C20A C21A C24A F16A 8.3(7)
C22A C21A C24A F16A -173.6(4)
C20A C21A C24A F17A -113.7(5)
C22A C21A C24A F17A 64.3(6)
C20A C21A C24A F18A 128.0(5)
C22A C21A C24A F18A -53.9(6)
C9A B1A C25A C26A 81.2(5)
C17A B1A C25A C26A -40.8(6)
C1A B1A C25A C26A -156.1(4)
C9A B1A C25A C30A -91.4(5)
C17A B1A C25A C30A 146.6(4)
C1A B1A C25A C30A 31.3(6)
C30A C25A C26A C27A -1.1(7)
B1A C25A C26A C27A -174.2(4)
C25A C26A C27A C28A 0.8(7)
C25A C26A C27A C31A -176.5(4)
C26A C27A C28A C29A -0.2(7)
C31A C27A C28A C29A 177.2(4)
C27A C28A C29A C30A -0.1(7)
C27A C28A C29A C32A 179.7(4)
C28A C29A C30A C25A -0.2(7)
C32A C29A C30A C25A 180.0(4)
C26A C25A C30A C29A 0.7(6)
B1A C25A C30A C29A 173.8(4)
C26A C27A C31A F19A -15.3(7)
C28A C27A C31A F19A 167.3(4)
C26A C27A C31A F20A 105.2(6)
C28A C27A C31A F20A -72.2(6)
C26A C27A C31A F21A -136.2(5)
C28A C27A C31A F21A 46.5(6)
C28A C29A C32A F23A 131.0(5)
C30A C29A C32A F23A -49.2(6)
C28A C29A C32A F22A 9.8(6)
C30A C29A C32A F22A -170.4(4)
C28A C29A C32A F24A -109.7(5)
C30A C29A C32A F24A 70.1(6)
C17B B1B C1B C6B 79.7(5)
C9B B1B C1B C6B -41.5(6)
C25B B1B C1B C6B -159.4(4)
C17B B1B C1B C2B -91.5(5)
C9B B1B C1B C2B 147.3(4)
C25B B1B C1B C2B 29.5(7)
C6B C1B C2B C3B 0.5(7)
B1B C1B C2B C3B 172.1(4)
C1B C2B C3B C4B 0.1(8)
C1B C2B C3B C7B 179.9(5)
C2B C3B C4B C5B -0.7(7)
C7B C3B C4B C5B 179.5(5)
C3B C4B C5B C6B 0.7(7)
C3B C4B C5B C8B -178.8(5)
C4B C5B C6B C1B -0.1(7)
C8B C5B C6B C1B 179.5(4)
C2B C1B C6B C5B -0.6(7)
B1B C1B C6B C5B -172.5(4)
C4B C3B C7B F2Y 132(2)
C2B C3B C7B F2Y -48(2)
C4B C3B C7B F1B -145.3(7)
C2B C3B C7B F1B 34.9(9)
C4B C3B C7B F3Y 5(2)
C2B C3B C7B F3Y -175(2)
C4B C3B C7B F3B -23.1(9)
C2B C3B C7B F3B 157.1(7)
C4B C3B C7B F2B 95.6(7)
C2B C3B C7B F2B -84.3(7)
C4B C3B C7B F1Y -107(2)
C2B C3B C7B F1Y 73(2)
C6B C5B C8B F4Y 153(2)
C4B C5B C8B F4Y -28(2)
C6B C5B C8B F6Y -66(2)
C4B C5B C8B F6Y 113(2)
C6B C5B C8B F5B 76.5(7)
C4B C5B C8B F5B -104.0(7)
C6B C5B C8B F6B -41.9(7)
C4B C5B C8B F6B 137.7(6)
C6B C5B C8B F4B -162.7(6)
C4B C5B C8B F4B 16.9(8)
C6B C5B C8B F5Y 41(2)
C4B C5B C8B F5Y -139.9(19)
C1B B1B C9B C10B -33.8(6)
C17B B1B C9B C10B -148.0(4)
C25B B1B C9B C10B 89.8(5)
C1B B1B C9B C14B 152.2(4)
C17B B1B C9B C14B 38.1(6)
C25B B1B C9B C14B -84.2(5)
C14B C9B C10B C11B -1.6(7)
B1B C9B C10B C11B -175.9(4)
C9B C10B C11B C12B 1.5(7)
C9B C10B C11B C15B -177.9(5)
C10B C11B C12B C13B -0.5(7)
C15B C11B C12B C13B 179.0(5)
C11B C12B C13B C14B -0.3(7)
C11B C12B C13B C16B 179.6(4)
C12B C13B C14B C9B 0.1(7)
C16B C13B C14B C9B -179.8(4)
C10B C9B C14B C13B 0.8(7)
B1B C9B C14B C13B 175.0(4)
C12B C11B C15B F8B -174.5(5)
C10B C11B C15B F8B 4.9(7)
C12B C11B C15B F7B 64.2(6)
C10B C11B C15B F7B -116.3(5)
C12B C11B C15B F9B -53.7(7)
C10B C11B C15B F9B 125.7(5)
C12B C13B C16B F11B -75.0(6)
C14B C13B C16B F11B 105.0(6)
C12B C13B C16B F12B 163.8(4)
C14B C13B C16B F12B -16.3(7)
C12B C13B C16B F10B 44.1(6)
C14B C13B C16B F10B -136.0(5)
C1B B1B C17B C22B 83.0(5)
C9B B1B C17B C22B -157.7(4)
C25B B1B C17B C22B -39.6(6)
C1B B1B C17B C18B -89.1(5)
C9B B1B C17B C18B 30.2(6)
C25B B1B C17B C18B 148.3(4)
C22B C17B C18B C19B 0.2(7)
B1B C17B C18B C19B 172.8(4)
C17B C18B C19B C20B 0.1(8)
C17B C18B C19B C23B -178.6(5)
C18B C19B C20B C21B 0.1(7)
C23B C19B C20B C21B 178.9(5)
C19B C20B C21B C22B -0.8(7)
C19B C20B C21B C24B -179.5(5)
C18B C17B C22B C21B -0.9(7)
B1B C17B C22B C21B -173.7(4)
C20B C21B C22B C17B 1.2(7)
C24B C21B C22B C17B 180.0(5)
C20B C19B C23B F13B -108.5(12)
C18B C19B C23B F13B 70.3(13)
C20B C19B C23B F15" 55.4(11)
C18B C19B C23B F15" -125.8(10)
C20B C19B C23B F14" -179.2(10)
C18B C19B C23B F14" -0.4(12)
C20B C19B C23B F15B 17.1(12)
C18B C19B C23B F15B -164.1(10)
C20B C19B C23B F14B 131.0(10)
C18B C19B C23B F14B -50.2(11)
C20B C19B C23B F13" -64.1(9)
C18B C19B C23B F13" 114.7(9)
C20B C21B C24B F16B -1.0(7)
C22B C21B C24B F16B -179.7(4)
C20B C21B C24B F17B -123.4(5)
C22B C21B C24B F17B 57.9(6)
C20B C21B C24B F18B 118.7(5)
C22B C21B C24B F18B -60.0(6)
C1B B1B C25B C30B 36.1(6)
C17B B1B C25B C30B 151.4(4)
C9B B1B C25B C30B -85.2(5)
C1B B1B C25B C26B -149.6(4)
C17B B1B C25B C26B -34.3(6)
C9B B1B C25B C26B 89.0(5)
C30B C25B C26B C27B -0.8(7)
B1B C25B C26B C27B -175.4(5)
C25B C26B C27B C28B 0.0(8)
C25B C26B C27B C31B -179.8(5)
C26B C27B C28B C29B 0.8(7)
C31B C27B C28B C29B -179.5(5)
C27B C28B C29B C30B -0.6(7)
C27B C28B C29B C32B -178.3(4)
C28B C29B C30B C25B -0.3(8)
C32B C29B C30B C25B 177.3(5)
C26B C25B C30B C29B 1.0(7)
B1B C25B C30B C29B 175.5(5)
C26B C27B C31B F19" 74.4(10)
C28B C27B C31B F19" -105.3(10)
C26B C27B C31B F21" -50.3(10)
C28B C27B C31B F21" 130.0(9)
C26B C27B C31B F21B -99.4(9)
C28B C27B C31B F21B 80.9(9)
C26B C27B C31B F20B 135.7(8)
C28B C27B C31B F20B -44.1(10)
C26B C27B C31B F20" -167.7(9)
C28B C27B C31B F20" 12.5(11)
C26B C27B C31B F19B 18.7(10)
C28B C27B C31B F19B -161.1(7)
C28B C29B C32B F24B -154.6(5)
C30B C29B C32B F24B 27.7(7)
C28B C29B C32B F23B 86.0(6)
C30B C29B C32B F23B -91.7(6)
C28B C29B C32B F22B -33.4(7)
C30B C29B C32B F22B 149.0(5)
C4C O1C C1C C2C -29.5(14)
Li1C O1C C1C C2C 144.5(9)
O1C C1C C2C C3C 35.8(14)
C1C C2C C3C C4C -30.9(16)
C1C O1C C4C C3C 10.0(15)
Li1C O1C C4C C3C -163.2(9)
C2C C3C C4C O1C 12.5(16)
C4C' O1C C1C' C2C' -1.4(16)
Li1C O1C C1C' C2C' 158.3(10)
O1C C1C' C2C' C3C' 19.0(17)
C1C' C2C' C3C' C4C' -28.6(18)
C2C' C3C' C4C' O1C 27.1(16)
C1C' O1C C4C' C3C' -16.5(16)
Li1C O1C C4C' C3C' -176.8(9)
C8C O2C C5C C6C 27(3)
Li1C O2C C5C C6C -176.9(14)
O2C C5C C6C C7C -48(3)
C5C C6C C7C C8C 50(2)
C5C O2C C8C C7C 6(3)
Li1C O2C C8C C7C -146.2(12)
C6C C7C C8C O2C -35(2)
C8C' O2C C5C' C6C' -49.4(16)
Li1C O2C C5C' C6C' 141.5(9)
O2C C5C' C6C' C7C' 38.8(19)
C5C' C6C' C7C' C8C' -14.8(19)
C5C' O2C C8C' C7C' 38.8(13)
Li1C O2C C8C' C7C' -152.8(9)
C6C' C7C' C8C' O2C -14.3(16)
C12C O3C C9C C10C 0.6(6)
Li1C O3C C9C C10C 172.7(5)
O3C C9C C10C C11C -22.9(5)
C9C C10C C11C C12C 35.4(5)
C9C O3C C12C C11C 22.3(6)
Li1C O3C C12C C11C -148.9(5)
C10C C11C C12C O3C -35.8(5)
C16C O4C C13C C14C -14.3(6)
Li1C O4C C13C C14C -176.0(5)
O4C C13C C14C C15C 31.8(6)
C13C C14C C15C C16C -36.8(6)
C13C O4C C16C C15C -9.4(6)
Li1C O4C C16C C15C 151.9(5)
C14C C15C C16C O4C 28.5(6)
C4D O1D C1D C2D -23.7(6)
Li1D O1D C1D C2D 133.7(5)
O1D C1D C2D C3D 37.3(6)
C1D C2D C3D C4D -36.7(6)
C1D O1D C4D C3D -0.2(6)
Li1D O1D C4D C3D -158.4(5)
C2D C3D C4D O1D 23.7(6)
C8D O2D C5D C6D -12.9(6)
Li1D O2D C5D C6D 144.8(5)
O2D C5D C6D C7D 31.7(6)
C5D C6D C7D C8D -37.8(6)
C5D O2D C8D C7D -10.9(6)
Li1D O2D C8D C7D -170.3(5)
C6D C7D C8D O2D 30.4(6)
C12D O3D C9D C10D 33.8(17)
Li1D O3D C9D C10D -139.5(8)
O3D C9D C10D C11D -53.0(16)
C9D C10D C11D C12D 50.4(18)
C9D O3D C12D C11D -1(2)
Li1D O3D C12D C11D 171.9(10)
C10D C11D C12D O3D -34(2)
C12' O3D C9D' C10' -18.3(15)
Li1D O3D C9D' C10' 175.8(7)
O3D C9D' C10' C11' 43.0(13)
C9D' C10' C11' C12' -51.7(16)
C9D' O3D C12' C11' -14.5(19)
Li1D O3D C12' C11' 150.7(9)
C10' C11' C12' O3D 42.6(18)
C16D O4D C13D C14D -40.5(6)
Li1D O4D C13D C14D 116.0(5)
O4D C13D C14D C15D 34.9(6)
C13D C14D C15D C16D -16.2(6)
C13D O4D C16D C15D 29.9(6)
Li1D O4D C16D C15D -127.9(5)
C14D C15D C16D O4D -7.6(6)
